data_4306294
loop_
_publ_author_name
'Pau Farr\`as'
'Francesc Teixidor'
'Raikko Kivek\"as'
'Reijo Sillanp\"a\"a'
'Clara Vi\~nas'
'Bohumir Gr\"uner'
'Ivana Cisarova'

_publ_section_title
;
Metallacarboranes as Building Blocks for Polyanionic Polyarmed Aryl-Ether
Materials
;
_journal_name_full 'Inorganic Chemistry'
_journal_page_first 9497
_journal_page_last 9508
_journal_paper_doi 10.1021/ic801139x
_journal_volume 47
_journal_year 2008
_chemical_compound_source 'synthesized by the authors'
_chemical_formula_moiety 'C30 H90 B54 Co3 Na3 O9, (H2 O), C2 H6 0'
_chemical_formula_sum 'C32 H98 B54 Co3 Na3 O11'
_chemical_formula_weight 1488.60
_chemical_name_systematic
; 
 ? 
;
_space_group_IT_number 14
_symmetry_cell_setting monoclinic
_symmetry_space_group_name_Hall '-P 2yn'
_symmetry_space_group_name_H-M 'P 1 21/n 1'
_atom_sites_solution_hydrogens difmap
_atom_sites_solution_primary direct
_atom_sites_solution_secondary difmap
_audit_creation_method SHELXL-97
_cell_angle_alpha 90.00
_cell_angle_beta 97.5690(5)
_cell_angle_gamma 90.00
_cell_formula_units_Z 4
_cell_length_a 13.38900(10)
_cell_length_b 20.1590(2)
_cell_length_c 27.5480(2)
_cell_measurement_reflns_used 17287
_cell_measurement_temperature 150(2)
_cell_measurement_theta_max 27.5
_cell_measurement_theta_min 1
_cell_volume 7370.66(11)
_computing_cell_refinement 'COLLECT and DENZO'
_computing_data_collection 'COLLECT (Hooft, 1998) and DENZO (Otwinowski & Minor, 1997)'
_computing_data_reduction 'COLLECT and DENZO'
_computing_structure_refinement 'SHELXL-97 (Sheldrick, 1997)'
_computing_structure_solution 'SIR92 (Altomare et al., 1994)'
_diffrn_ambient_temperature 150(2)
_diffrn_detector_area_resol_mean 9.091
_diffrn_measured_fraction_theta_full 0.998
_diffrn_measured_fraction_theta_max 0.998
_diffrn_measurement_device_type 'Nonius KappaCCD area detector'
_diffrn_measurement_method '\f and \w scans to fill the Ewald sphere'
_diffrn_radiation_monochromator graphite
_diffrn_radiation_source 'fine-focus sealed tube'
_diffrn_radiation_type MoK\a
_diffrn_radiation_wavelength 0.71073
_diffrn_reflns_av_R_equivalents 0.05
_diffrn_reflns_av_sigmaI/netI 0.0369
_diffrn_reflns_limit_h_max 17
_diffrn_reflns_limit_h_min -17
_diffrn_reflns_limit_k_max 26
_diffrn_reflns_limit_k_min -26
_diffrn_reflns_limit_l_max 35
_diffrn_reflns_limit_l_min -35
_diffrn_reflns_number 137134
_diffrn_reflns_theta_full 27.49
_diffrn_reflns_theta_max 27.49
_diffrn_reflns_theta_min 1.26
_diffrn_standards_number 0
_exptl_absorpt_coefficient_mu 0.734
_exptl_absorpt_correction_type none
_exptl_crystal_colour red
_exptl_crystal_density_diffrn 1.341
_exptl_crystal_density_method 'not measured'
_exptl_crystal_description bar
_exptl_crystal_F_000 3048
_exptl_crystal_size_max 0.4
_exptl_crystal_size_mid 0.2
_exptl_crystal_size_min 0.18
_refine_diff_density_max 0.812
_refine_diff_density_min -0.642
_refine_diff_density_rms 0.065
_refine_ls_extinction_method none
_refine_ls_goodness_of_fit_ref 1.016
_refine_ls_hydrogen_treatment constr
_refine_ls_matrix_type full
_refine_ls_number_parameters 929
_refine_ls_number_reflns 16892
_refine_ls_number_restraints 0
_refine_ls_restrained_S_all 1.016
_refine_ls_R_factor_all 0.0754
_refine_ls_R_factor_gt 0.0499
_refine_ls_shift/su_max 0.001
_refine_ls_shift/su_mean 0.000
_refine_ls_structure_factor_coef Fsqd
_refine_ls_weighting_details 'calc w=1/[\s^2^(Fo^2^)+(0.0674P)^2^+7.9477P] where P=(Fo^2^+2Fc^2^)/3'
_refine_ls_weighting_scheme calc
_refine_ls_wR_factor_gt 0.1286
_refine_ls_wR_factor_ref 0.1452
_reflns_number_gt 12266
_reflns_number_total 16892
_reflns_threshold_expression I>2\sigma(I)
_cod_data_source_file ic801139x_si_004.cif
_cod_data_source_block gr-146-1-3-grun
_cod_original_sg_symbol_H-M 'P 21/n'
_cod_database_code 4306294

loop_
_symmetry_equiv_pos_as_xyz
'x, y, z'
'-x+1/2, y+1/2, -z+1/2'
'-x, -y, -z'
'x-1/2, -y-1/2, z-1/2'

loop_
_atom_site_label
_atom_site_type_symbol
_atom_site_fract_x
_atom_site_fract_y
_atom_site_fract_z
_atom_site_U_iso_or_equiv
_atom_site_adp_type
_atom_site_occupancy
_atom_site_symmetry_multiplicity
_atom_site_calc_flag
_atom_site_refinement_flags
_atom_site_disorder_assembly
_atom_site_disorder_group
Co1 Co 0.86311(3) 0.477419(19) 0.379746(14) 0.03697(11) Uani 1 1 d . . .
C11 C 0.9439(2) 0.55950(15) 0.36754(12) 0.0422(7) Uani 1 1 d . . .
H11 H 1.0163 0.5559 0.3914 0.051 Uiso 1 1 calc R . .
C12 C 0.8406(2) 0.57628(16) 0.38977(14) 0.0537(8) Uani 1 1 d . . .
H12 H 0.8396 0.5845 0.4292 0.064 Uiso 1 1 calc R . .
B14 B 0.9245(3) 0.50862(17) 0.31812(13) 0.0407(7) Uani 1 1 d . . .
H14 H 0.9788 0.4724 0.3072 0.049 Uiso 1 1 calc R . .
B15 B 0.9460(3) 0.59526(19) 0.31263(15) 0.0489(9) Uani 1 1 d . . .
H15 H 1.0145 0.6137 0.2990 0.059 Uiso 1 1 calc R . .
B16 B 0.8949(3) 0.6384(2) 0.35940(18) 0.0598(11) Uani 1 1 d . . .
H16 H 0.9290 0.6840 0.3762 0.072 Uiso 1 1 calc R . .
B17 B 0.7393(3) 0.5377(2) 0.35718(18) 0.0589(11) Uani 1 1 d . . .
H17 H 0.6712 0.5205 0.3718 0.071 Uiso 1 1 calc R . .
B18 B 0.7881(3) 0.4934(2) 0.30737(15) 0.0512(9) Uani 1 1 d . . .
B19 B 0.8471(3) 0.5570(2) 0.27382(16) 0.0577(11) Uani 1 1 d . . .
H19 H 0.8501 0.5509 0.2344 0.069 Uiso 1 1 calc R . .
B110 B 0.8283(3) 0.6359(2) 0.2995(2) 0.0712(14) Uani 1 1 d . . .
H110 H 0.8180 0.6803 0.2762 0.085 Uiso 1 1 calc R . .
B111 B 0.7645(3) 0.6250(2) 0.3515(2) 0.0763(15) Uani 1 1 d . . .
H111 H 0.7136 0.6628 0.3633 0.092 Uiso 1 1 calc R . .
B112 B 0.7325(3) 0.5753(2) 0.2990(2) 0.0697(14) Uani 1 1 d . . .
H112 H 0.6594 0.5814 0.2760 0.084 Uiso 1 1 calc R . .
C21 C 0.9360(2) 0.45506(15) 0.44750(10) 0.0420(7) Uani 1 1 d . . .
H21 H 0.9724 0.5010 0.4624 0.050 Uiso 1 1 calc R . .
C22 C 0.9794(2) 0.41556(15) 0.40426(10) 0.0375(6) Uani 1 1 d . . .
H22 H 1.0463 0.4332 0.3888 0.045 Uiso 1 1 calc R . .
B24 B 0.8083(3) 0.44902(19) 0.44436(13) 0.0447(8) Uani 1 1 d . . .
H24 H 0.7575 0.4866 0.4566 0.054 Uiso 1 1 calc R . .
B25 B 0.8919(3) 0.4029(2) 0.48849(13) 0.0486(9) Uani 1 1 d . . .
H25 H 0.8948 0.4123 0.5280 0.058 Uiso 1 1 calc R . .
B26 B 1.0025(3) 0.38312(19) 0.46293(13) 0.0467(8) Uani 1 1 d . . .
H26 H 1.0766 0.3798 0.4854 0.056 Uiso 1 1 calc R . .
B27 B 0.8861(2) 0.37800(16) 0.36641(12) 0.0363(7) Uani 1 1 d . . .
H27 H 0.8863 0.3684 0.3271 0.044 Uiso 1 1 calc R . .
B28 B 0.7724(2) 0.39653(17) 0.39305(13) 0.0398(7) Uani 1 1 d . . .
H28 H 0.6971 0.3983 0.3717 0.048 Uiso 1 1 calc R . .
B29 B 0.7891(3) 0.36285(18) 0.45358(13) 0.0425(8) Uani 1 1 d . . .
H29 H 0.7243 0.3448 0.4706 0.051 Uiso 1 1 calc R . .
B210 B 0.9079(3) 0.32232(19) 0.46464(13) 0.0457(8) Uani 1 1 d . . .
H210 H 0.9197 0.2783 0.4883 0.055 Uiso 1 1 calc R . .
B211 B 0.9684(3) 0.33234(17) 0.41103(13) 0.0410(7) Uani 1 1 d . . .
H211 H 1.0212 0.2953 0.3998 0.049 Uiso 1 1 calc R . .
B212 B 0.8366(3) 0.31916(17) 0.40551(12) 0.0394(7) Uani 1 1 d . . .
H212 H 0.8027 0.2724 0.3908 0.047 Uiso 1 1 calc R . .
Co2 Co 0.79519(3) -0.111833(19) 0.541001(14) 0.04104(11) Uani 1 1 d . . .
C31 C 0.8816(3) -0.16599(16) 0.59194(13) 0.0646(11) Uani 1 1 d . . .
H31 H 0.8853 -0.2164 0.5769 0.078 Uiso 1 1 calc R . .
C32 C 0.7801(3) -0.13900(18) 0.61125(12) 0.0594(10) Uani 1 1 d . . .
H32 H 0.7120 -0.1699 0.6097 0.071 Uiso 1 1 calc R . .
B34 B 0.9477(3) -0.10466(17) 0.56706(15) 0.0487(9) Uani 1 1 d . . .
H34 H 0.9954 -0.1105 0.5377 0.058 Uiso 1 1 calc R . .
B35 B 0.9861(4) -0.1385(2) 0.62732(18) 0.0708(14) Uani 1 1 d . . .
H35 H 1.0567 -0.1666 0.6354 0.085 Uiso 1 1 calc R . .
B36 B 0.8780(4) -0.1614(2) 0.65440(16) 0.0749(15) Uani 1 1 d . . .
H36 H 0.8780 -0.2040 0.6794 0.090 Uiso 1 1 calc R . .
B37 B 0.7654(3) -0.0566(2) 0.60192(13) 0.0496(9) Uani 1 1 d . . .
H37 H 0.6928 -0.0305 0.5950 0.059 Uiso 1 1 calc R . .
B38 B 0.8761(3) -0.02907(16) 0.57391(13) 0.0406(8) Uani 1 1 d . . .
B39 B 0.9831(3) -0.05136(17) 0.61786(15) 0.0524(10) Uani 1 1 d . . .
H39 H 1.0527 -0.0219 0.6202 0.063 Uiso 1 1 calc R . .
B310 B 0.9406(4) -0.0858(2) 0.67167(16) 0.0659(13) Uani 1 1 d . . .
H310 H 0.9825 -0.0778 0.7083 0.079 Uiso 1 1 calc R . .
B311 B 0.8066(4) -0.0903(2) 0.66180(15) 0.0684(13) Uani 1 1 d . . .
H311 H 0.7605 -0.0864 0.6919 0.082 Uiso 1 1 calc R . .
B312 B 0.8709(3) -0.0218(2) 0.63957(14) 0.0535(10) Uani 1 1 d . . .
H312 H 0.8668 0.0276 0.6561 0.064 Uiso 1 1 calc R . .
C41 C 0.6464(3) -0.12663(18) 0.51340(12) 0.0541(8) Uani 1 1 d . . .
H41 H 0.6011 -0.1247 0.5439 0.065 Uiso 1 1 calc R . .
C42 C 0.7198(3) -0.18927(16) 0.50450(12) 0.0507(8) Uani 1 1 d . . .
H42 H 0.7260 -0.2317 0.5298 0.061 Uiso 1 1 calc R . .
B44 B 0.6970(3) -0.05432(18) 0.49304(12) 0.0417(8) Uani 1 1 d . . .
H44 H 0.6866 -0.0044 0.5077 0.050 Uiso 1 1 calc R . .
B45 B 0.5937(3) -0.0964(2) 0.45762(14) 0.0522(9) Uani 1 1 d . . .
H45 H 0.5185 -0.0736 0.4510 0.063 Uiso 1 1 calc R . .
B46 B 0.6084(3) -0.1830(2) 0.46638(15) 0.0587(11) Uani 1 1 d . . .
H46 H 0.5437 -0.2167 0.4659 0.070 Uiso 1 1 calc R . .
B47 B 0.8200(3) -0.16611(17) 0.47974(14) 0.0473(9) Uani 1 1 d . . .
H47 H 0.8937 -0.1909 0.4866 0.057 Uiso 1 1 calc R . .
B48 B 0.8113(3) -0.08008(16) 0.47002(12) 0.0406(7) Uani 1 1 d . . .
H48 H 0.8767 -0.0473 0.4692 0.049 Uiso 1 1 calc R . .
B49 B 0.6975(3) -0.06766(19) 0.42920(13) 0.0467(8) Uani 1 1 d . . .
H49 H 0.6900 -0.0258 0.4034 0.056 Uiso 1 1 calc R . .
B410 B 0.6421(3) -0.1466(2) 0.41291(14) 0.0549(10) Uani 1 1 d . . .
H410 H 0.5989 -0.1557 0.3767 0.066 Uiso 1 1 calc R . .
B411 B 0.7200(4) -0.2076(2) 0.44432(15) 0.0598(11) Uani 1 1 d . . .
H411 H 0.7279 -0.2576 0.4293 0.072 Uiso 1 1 calc R . .
B412 B 0.7759(3) -0.13763(19) 0.42074(15) 0.0528(9) Uani 1 1 d . . .
H412 H 0.8196 -0.1418 0.3898 0.063 Uiso 1 1 calc R . .
Co3 Co 0.14034(3) 0.009466(16) 0.115597(12) 0.02679(9) Uani 1 1 d . . .
C51 C 0.1004(2) -0.03893(13) 0.05099(10) 0.0336(6) Uani 1 1 d . . .
H51 H 0.0856 -0.0009 0.0223 0.040 Uiso 1 1 calc R . .
C52 C 0.0237(2) -0.05150(13) 0.09108(10) 0.0352(6) Uani 1 1 d . . .
H52 H -0.0460 -0.0225 0.0906 0.042 Uiso 1 1 calc R . .
B54 B 0.2225(2) -0.05296(15) 0.07446(11) 0.0311(6) Uani 1 1 d . . .
H54 H 0.2888 -0.0281 0.0631 0.037 Uiso 1 1 calc R . .
B55 B 0.1507(3) -0.11128(16) 0.03409(12) 0.0390(7) Uani 1 1 d . . .
H55 H 0.1705 -0.1221 -0.0026 0.047 Uiso 1 1 calc R . .
B56 B 0.0235(3) -0.10797(17) 0.04459(13) 0.0415(8) Uani 1 1 d . . .
H56 H -0.0391 -0.1160 0.0151 0.050 Uiso 1 1 calc R . .
B57 B 0.0856(3) -0.07497(15) 0.14625(12) 0.0369(7) Uani 1 1 d . . .
H57 H 0.0618 -0.0646 0.1822 0.044 Uiso 1 1 calc R . .
B58 B 0.2187(2) -0.07925(14) 0.13750(11) 0.0321(6) Uani 1 1 d . . .
B59 B 0.2235(2) -0.13922(15) 0.08863(11) 0.0339(6) Uani 1 1 d . . .
H59 H 0.2916 -0.1694 0.0875 0.041 Uiso 1 1 calc R . .
B510 B 0.1018(2) -0.17269(16) 0.07052(13) 0.0381(7) Uani 1 1 d . . .
H510 H 0.0915 -0.2244 0.0581 0.046 Uiso 1 1 calc R . .
B511 B 0.0176(3) -0.13268(16) 0.10489(14) 0.0425(8) Uani 1 1 d . . .
H511 H -0.0500 -0.1579 0.1145 0.051 Uiso 1 1 calc R . .
B512 B 0.1389(3) -0.15285(15) 0.13321(12) 0.0369(7) Uani 1 1 d . . .
H512 H 0.1512 -0.1918 0.1613 0.044 Uiso 1 1 calc R . .
C61 C 0.0618(2) 0.07572(13) 0.15353(10) 0.0363(6) Uani 1 1 d . . .
H61 H -0.0044 0.0501 0.1643 0.044 Uiso 1 1 calc R . .
C62 C 0.0696(2) 0.09781(13) 0.09737(10) 0.0325(6) Uani 1 1 d . . .
H62 H 0.0069 0.0870 0.0685 0.039 Uiso 1 1 calc R . .
B64 B 0.1783(2) 0.05654(15) 0.18284(11) 0.0353(7) Uani 1 1 d . . .
H64 H 0.1930 0.0206 0.2130 0.042 Uiso 1 1 calc R . .
B65 B 0.1192(3) 0.13482(17) 0.19254(13) 0.0436(8) Uani 1 1 d . . .
H65 H 0.0956 0.1476 0.2281 0.052 Uiso 1 1 calc R . .
B66 B 0.0468(3) 0.15969(16) 0.13765(13) 0.0405(7) Uani 1 1 d . . .
H66 H -0.0236 0.1879 0.1372 0.049 Uiso 1 1 calc R . .
B67 B 0.1883(2) 0.09517(14) 0.08373(11) 0.0301(6) Uani 1 1 d . . .
H67 H 0.2096 0.0844 0.0473 0.036 Uiso 1 1 calc R . .
B68 B 0.2646(2) 0.07003(14) 0.13801(11) 0.0313(6) Uani 1 1 d . . .
H68 H 0.3367 0.0437 0.1387 0.038 Uiso 1 1 calc R . .
B69 B 0.2470(3) 0.13252(16) 0.18258(13) 0.0413(8) Uani 1 1 d . . .
H69 H 0.3078 0.1442 0.2123 0.050 Uiso 1 1 calc R . .
B610 B 0.1667(3) 0.19557(16) 0.15456(13) 0.0428(8) Uani 1 1 d . . .
H610 H 0.1758 0.2479 0.1655 0.051 Uiso 1 1 calc R . .
B611 B 0.1284(3) 0.17122(15) 0.09321(13) 0.0383(7) Uani 1 1 d . . .
H611 H 0.1100 0.2074 0.0635 0.046 Uiso 1 1 calc R . .
B612 B 0.2538(3) 0.15585(15) 0.12060(13) 0.0394(7) Uani 1 1 d . . .
H612 H 0.3184 0.1828 0.1093 0.047 Uiso 1 1 calc R . .
C1 C 0.5327(2) 0.20049(13) 0.32665(10) 0.0359(6) Uani 1 1 d . . .
C2 C 0.5820(2) 0.20276(14) 0.37444(10) 0.0432(7) Uani 1 1 d . . .
H2 H 0.6153 0.2410 0.3866 0.052 Uiso 1 1 calc R . .
C3 C 0.5802(3) 0.14694(14) 0.40329(10) 0.0449(7) Uani 1 1 d . . .
C4 C 0.5338(3) 0.08847(14) 0.38553(11) 0.0453(7) Uani 1 1 d . . .
H4 H 0.5353 0.0508 0.4051 0.054 Uiso 1 1 calc R . .
C5 C 0.4858(2) 0.08788(13) 0.33819(10) 0.0408(7) Uani 1 1 d . . .
C6 C 0.4829(2) 0.14416(13) 0.30817(10) 0.0380(6) Uani 1 1 d . . .
H6 H 0.4484 0.1435 0.2766 0.046 Uiso 1 1 calc R . .
C7 C 0.4833(2) 0.26176(13) 0.25191(10) 0.0391(6) Uani 1 1 d . . .
H7A H 0.4147 0.2469 0.2527 0.047 Uiso 1 1 calc R . .
H7B H 0.5141 0.2337 0.2294 0.047 Uiso 1 1 calc R . .
C8 C 0.4840(2) 0.33261(14) 0.23559(10) 0.0387(6) Uani 1 1 d . . .
H8A H 0.4499 0.3365 0.2024 0.046 Uiso 1 1 calc R . .
H8B H 0.4485 0.3599 0.2567 0.046 Uiso 1 1 calc R . .
C9 C 0.5908(3) 0.42355(17) 0.22442(13) 0.0562(9) Uani 1 1 d . . .
H9A H 0.5530 0.4502 0.2450 0.067 Uiso 1 1 calc R . .
H9B H 0.5615 0.4297 0.1906 0.067 Uiso 1 1 calc R . .
C10 C 0.6977(3) 0.4452(2) 0.23077(14) 0.0751(13) Uani 1 1 d . . .
H10A H 0.7358 0.4180 0.2107 0.090 Uiso 1 1 calc R . .
H10B H 0.7020 0.4909 0.2204 0.090 Uiso 1 1 calc R . .
C13 C 0.6648(3) 0.20508(14) 0.47229(11) 0.0453(7) Uani 1 1 d . . .
H13A H 0.6110 0.2375 0.4711 0.054 Uiso 1 1 calc R . .
H13B H 0.7168 0.2225 0.4544 0.054 Uiso 1 1 calc R . .
C14 C 0.7072(2) 0.19151(15) 0.52408(10) 0.0435(7) Uani 1 1 d . . .
H14A H 0.7275 0.2327 0.5407 0.052 Uiso 1 1 calc R . .
H14B H 0.6568 0.1705 0.5411 0.052 Uiso 1 1 calc R . .
C15 C 0.8418(2) 0.13694(14) 0.57229(10) 0.0400(6) Uani 1 1 d . . .
H15A H 0.7951 0.1187 0.5929 0.048 Uiso 1 1 calc R . .
H15B H 0.8694 0.1779 0.5869 0.048 Uiso 1 1 calc R . .
C16 C 0.9243(2) 0.08864(14) 0.56744(12) 0.0414(7) Uani 1 1 d . . .
H16A H 0.9712 0.1075 0.5473 0.050 Uiso 1 1 calc R . .
H16B H 0.9607 0.0790 0.5995 0.050 Uiso 1 1 calc R . .
C17 C 0.4539(3) -0.02843(14) 0.34346(11) 0.0530(9) Uani 1 1 d . . .
H17A H 0.4455 -0.0217 0.3776 0.064 Uiso 1 1 calc R . .
H17B H 0.5220 -0.0440 0.3419 0.064 Uiso 1 1 calc R . .
C18 C 0.3792(3) -0.07856(15) 0.32074(11) 0.0507(8) Uani 1 1 d . . .
H18A H 0.3895 -0.1207 0.3376 0.061 Uiso 1 1 calc R . .
H18B H 0.3111 -0.0636 0.3230 0.061 Uiso 1 1 calc R . .
C19 C 0.3401(2) -0.14076(13) 0.24688(11) 0.0432(7) Uani 1 1 d . . .
H19A H 0.2695 -0.1389 0.2515 0.052 Uiso 1 1 calc R . .
H19B H 0.3680 -0.1824 0.2601 0.052 Uiso 1 1 calc R . .
C20 C 0.3509(2) -0.13544(13) 0.19433(11) 0.0433(7) Uani 1 1 d . . .
H20A H 0.4218 -0.1346 0.1903 0.052 Uiso 1 1 calc R . .
H20B H 0.3203 -0.1737 0.1769 0.052 Uiso 1 1 calc R . .
C23 C 0.9020(6) 0.2381(3) 0.2623(2) 0.129(3) Uani 1 1 d . . .
H23A H 0.9619 0.2494 0.2845 0.155 Uiso 1 1 calc R . .
H23B H 0.9124 0.1952 0.2478 0.155 Uiso 1 1 calc R . .
C24 C 0.8818(5) 0.2900(3) 0.22300(17) 0.112(2) Uani 1 1 d . . .
H24A H 0.8106 0.2930 0.2127 0.168 Uiso 1 1 calc R . .
H24B H 0.9154 0.2780 0.1956 0.168 Uiso 1 1 calc R . .
H24C H 0.9066 0.3321 0.2356 0.168 Uiso 1 1 calc R . .
Na1 Na 0.70366(10) 0.32621(7) 0.30301(5) 0.0552(3) Uani 1 1 d . . .
Na2 Na 0.79521(11) 0.06412(6) 0.46787(5) 0.0550(3) Uani 1 1 d . . .
Na3 Na 0.37244(9) 0.01275(5) 0.22780(4) 0.0413(3) Uani 1 1 d . . .
O1 O 0.53954(15) 0.25803(9) 0.30023(7) 0.0379(4) Uani 1 1 d . . .
O2 O 0.58505(16) 0.35474(10) 0.23757(7) 0.0441(5) Uani 1 1 d . . .
O3 O 0.73951(19) 0.43890(13) 0.28171(8) 0.0635(7) Uani 1 1 d . . .
O4 O 0.6265(2) 0.14346(10) 0.45089(8) 0.0579(7) Uani 1 1 d . . .
O5 O 0.79171(15) 0.14909(9) 0.52418(7) 0.0373(4) Uani 1 1 d . . .
O6 O 0.88233(16) 0.02890(9) 0.54556(7) 0.0419(5) Uani 1 1 d . . .
O7 O 0.43645(17) 0.03301(9) 0.31663(7) 0.0449(5) Uani 1 1 d . . .
O8 O 0.39391(16) -0.08577(9) 0.27106(7) 0.0407(5) Uani 1 1 d . . .
O9 O 0.30288(16) -0.07587(9) 0.17467(7) 0.0437(5) Uani 1 1 d . . .
O10 O 0.7828(2) 0.10120(18) 0.38811(13) 0.0997(11) Uani 1 1 d . . .
H10W H 0.8377 0.0919 0.3753 0.120 Uiso 1 1 d R . .
H11W H 0.7388 0.1027 0.3607 0.120 Uiso 1 1 d R . .
O11 O 0.8103(3) 0.2359(2) 0.28975(12) 0.0997(11) Uani 1 1 d . . .
H11E H 0.7838 0.1971 0.2969 0.120 Uiso 1 1 d R . .

loop_
_atom_site_aniso_label
_atom_site_aniso_U_11
_atom_site_aniso_U_22
_atom_site_aniso_U_33
_atom_site_aniso_U_23
_atom_site_aniso_U_13
_atom_site_aniso_U_12
Co1 0.0292(2) 0.0382(2) 0.0418(2) 0.00094(16) -0.00171(16) -0.00299(15)
C11 0.0336(15) 0.0385(15) 0.0529(18) 0.0022(13) -0.0004(13) -0.0025(12)
C12 0.0430(18) 0.0419(17) 0.077(2) -0.0018(16) 0.0123(17) -0.0013(14)
B14 0.0375(17) 0.0413(18) 0.0410(18) 0.0081(14) -0.0034(14) -0.0044(14)
B15 0.0384(18) 0.046(2) 0.059(2) 0.0177(17) -0.0060(16) -0.0046(15)
B16 0.048(2) 0.040(2) 0.090(3) 0.003(2) 0.004(2) 0.0012(17)
B17 0.0297(18) 0.050(2) 0.095(3) 0.010(2) 0.0000(19) 0.0041(16)
B18 0.0400(19) 0.053(2) 0.055(2) 0.0174(17) -0.0161(16) -0.0109(16)
B19 0.047(2) 0.058(2) 0.062(2) 0.0244(19) -0.0155(18) -0.0150(18)
B110 0.045(2) 0.053(2) 0.109(4) 0.031(3) -0.015(2) -0.0017(19)
B111 0.044(2) 0.048(2) 0.137(5) 0.012(3) 0.012(3) 0.0105(19)
B112 0.036(2) 0.063(3) 0.104(4) 0.035(3) -0.013(2) -0.0014(19)
C21 0.0442(17) 0.0441(16) 0.0357(15) -0.0032(12) -0.0025(12) -0.0147(13)
C22 0.0324(14) 0.0448(16) 0.0336(14) 0.0032(12) -0.0021(11) -0.0044(12)
B24 0.0386(18) 0.048(2) 0.049(2) -0.0038(16) 0.0102(15) -0.0087(15)
B25 0.051(2) 0.058(2) 0.0367(18) -0.0037(16) 0.0030(15) -0.0211(18)
B26 0.0433(19) 0.055(2) 0.0384(18) 0.0095(15) -0.0081(15) -0.0098(16)
B27 0.0322(16) 0.0403(17) 0.0342(16) -0.0021(13) -0.0043(13) -0.0020(13)
B28 0.0303(16) 0.0440(18) 0.0436(18) -0.0009(14) -0.0009(13) -0.0082(14)
B29 0.0385(18) 0.0478(19) 0.0406(18) -0.0061(15) 0.0032(14) -0.0121(15)
B210 0.0437(19) 0.051(2) 0.0401(18) 0.0075(15) -0.0039(15) -0.0096(16)
B211 0.0342(17) 0.0411(18) 0.0457(19) 0.0058(14) -0.0022(14) -0.0018(14)
B212 0.0369(17) 0.0409(18) 0.0383(17) -0.0017(14) -0.0029(14) -0.0065(14)
Co2 0.0479(2) 0.0301(2) 0.0402(2) 0.00731(16) -0.01260(17) -0.00623(17)
C31 0.087(3) 0.0303(16) 0.062(2) 0.0143(15) -0.041(2) -0.0106(17)
C32 0.073(2) 0.054(2) 0.0448(18) 0.0132(15) -0.0148(17) -0.0206(18)
B34 0.052(2) 0.0290(16) 0.058(2) 0.0045(15) -0.0172(17) -0.0001(15)
B35 0.077(3) 0.0346(19) 0.085(3) 0.009(2) -0.046(3) -0.0009(19)
B36 0.105(4) 0.054(2) 0.054(2) 0.019(2) -0.034(2) -0.026(2)
B37 0.058(2) 0.053(2) 0.0357(18) 0.0037(15) -0.0031(16) -0.0088(18)
B38 0.0433(18) 0.0314(16) 0.0429(18) 0.0037(13) -0.0101(14) -0.0014(14)
B39 0.059(2) 0.0306(17) 0.058(2) 0.0077(15) -0.0255(18) -0.0043(16)
B310 0.086(3) 0.046(2) 0.055(2) 0.0143(18) -0.032(2) -0.015(2)
B311 0.092(3) 0.069(3) 0.039(2) 0.0109(19) -0.014(2) -0.031(3)
B312 0.067(3) 0.047(2) 0.042(2) 0.0055(16) -0.0120(18) -0.0099(18)
C41 0.055(2) 0.056(2) 0.0460(18) 0.0078(15) -0.0122(15) -0.0111(16)
C42 0.061(2) 0.0374(16) 0.0470(18) 0.0079(13) -0.0190(15) -0.0129(15)
B44 0.0445(19) 0.0384(18) 0.0397(18) 0.0046(14) -0.0046(14) 0.0007(15)
B45 0.052(2) 0.057(2) 0.043(2) 0.0099(17) -0.0126(16) -0.0033(18)
B46 0.061(2) 0.055(2) 0.053(2) 0.0096(18) -0.0197(19) -0.020(2)
B47 0.052(2) 0.0315(17) 0.054(2) -0.0019(15) -0.0093(17) -0.0001(15)
B48 0.0455(19) 0.0327(16) 0.0420(18) 0.0021(13) 0.0004(15) 0.0025(14)
B49 0.056(2) 0.0433(19) 0.0382(18) 0.0053(15) -0.0045(16) 0.0026(16)
B410 0.068(3) 0.051(2) 0.0410(19) 0.0020(16) -0.0125(18) -0.0064(19)
B411 0.080(3) 0.040(2) 0.053(2) -0.0040(17) -0.016(2) -0.0045(19)
B412 0.066(3) 0.043(2) 0.048(2) -0.0043(16) 0.0018(18) 0.0011(18)
Co3 0.02936(18) 0.02311(17) 0.02634(17) 0.00049(13) -0.00211(13) 0.00124(13)
C51 0.0334(14) 0.0340(14) 0.0307(13) -0.0022(11) -0.0060(11) -0.0004(11)
C52 0.0293(13) 0.0284(13) 0.0466(16) -0.0021(11) 0.0010(12) 0.0001(11)
B54 0.0283(14) 0.0317(15) 0.0321(15) -0.0043(12) -0.0007(12) 0.0011(12)
B55 0.0409(18) 0.0377(17) 0.0362(17) -0.0097(13) -0.0037(13) 0.0031(14)
B56 0.0349(17) 0.0370(17) 0.0485(19) -0.0089(14) -0.0101(14) 0.0012(13)
B57 0.0450(18) 0.0268(15) 0.0401(17) 0.0043(12) 0.0103(14) 0.0002(13)
B58 0.0382(16) 0.0250(14) 0.0303(15) -0.0028(11) -0.0060(12) 0.0038(12)
B59 0.0308(15) 0.0307(15) 0.0382(16) -0.0071(12) -0.0033(12) 0.0029(12)
B510 0.0341(16) 0.0299(15) 0.0480(19) -0.0096(13) -0.0037(14) -0.0005(13)
B511 0.0339(17) 0.0269(15) 0.067(2) -0.0022(15) 0.0067(16) -0.0004(13)
B512 0.0423(18) 0.0257(14) 0.0415(17) -0.0007(12) 0.0008(14) 0.0002(13)
C61 0.0394(15) 0.0301(13) 0.0391(15) 0.0001(11) 0.0038(12) 0.0018(11)
C62 0.0332(14) 0.0286(13) 0.0337(14) 0.0033(10) -0.0031(11) 0.0042(11)
B64 0.0444(18) 0.0299(15) 0.0299(15) -0.0018(12) -0.0017(13) 0.0059(13)
B65 0.054(2) 0.0348(17) 0.0398(18) -0.0067(14) -0.0023(15) 0.0094(15)
B66 0.0456(19) 0.0278(15) 0.0458(18) -0.0022(13) -0.0017(15) 0.0078(14)
B67 0.0291(14) 0.0278(14) 0.0316(15) 0.0058(11) -0.0026(12) -0.0016(11)
B68 0.0291(15) 0.0262(14) 0.0354(15) -0.0002(12) -0.0074(12) 0.0004(11)
B69 0.0457(19) 0.0299(16) 0.0428(18) -0.0062(13) -0.0143(15) 0.0041(14)
B610 0.0473(19) 0.0271(15) 0.050(2) -0.0024(14) -0.0075(15) 0.0068(14)
B611 0.0393(17) 0.0278(15) 0.0447(18) 0.0072(13) -0.0060(14) 0.0010(13)
B612 0.0375(17) 0.0267(15) 0.0505(19) 0.0041(13) -0.0072(14) -0.0010(13)
C1 0.0451(16) 0.0259(13) 0.0330(14) -0.0010(10) -0.0093(12) 0.0044(11)
C2 0.0601(19) 0.0251(13) 0.0382(15) -0.0009(11) -0.0165(14) -0.0008(13)
C3 0.063(2) 0.0305(14) 0.0341(15) 0.0003(11) -0.0210(14) 0.0009(13)
C4 0.065(2) 0.0268(14) 0.0374(15) 0.0022(11) -0.0165(14) -0.0018(13)
C5 0.0537(18) 0.0265(13) 0.0375(15) -0.0027(11) -0.0122(13) -0.0023(12)
C6 0.0469(16) 0.0314(14) 0.0314(14) -0.0010(11) -0.0110(12) -0.0005(12)
C7 0.0501(17) 0.0306(14) 0.0318(14) -0.0007(11) -0.0121(12) 0.0004(12)
C8 0.0439(16) 0.0335(14) 0.0341(14) 0.0009(11) -0.0114(12) -0.0011(12)
C9 0.063(2) 0.0490(19) 0.0492(19) 0.0188(15) -0.0218(16) -0.0161(16)
C10 0.076(3) 0.084(3) 0.054(2) 0.032(2) -0.0316(19) -0.038(2)
C13 0.063(2) 0.0276(14) 0.0388(16) -0.0057(12) -0.0171(14) 0.0044(13)
C14 0.0503(18) 0.0395(16) 0.0366(15) -0.0056(12) -0.0092(13) 0.0136(13)
C15 0.0471(17) 0.0356(15) 0.0331(14) -0.0021(12) -0.0108(12) 0.0017(13)
C16 0.0388(15) 0.0289(14) 0.0529(18) 0.0050(12) -0.0076(13) -0.0036(12)
C17 0.083(2) 0.0282(14) 0.0396(16) 0.0039(12) -0.0215(16) -0.0066(15)
C18 0.075(2) 0.0335(15) 0.0400(17) 0.0034(13) -0.0066(15) -0.0081(15)
C19 0.0542(18) 0.0234(13) 0.0464(17) -0.0010(12) -0.0138(14) -0.0077(12)
C20 0.0546(18) 0.0232(13) 0.0462(17) -0.0040(12) -0.0157(14) 0.0078(12)
C23 0.195(7) 0.057(3) 0.120(5) -0.004(3) -0.038(5) -0.011(4)
C24 0.125(5) 0.150(6) 0.059(3) 0.016(3) 0.001(3) -0.021(4)
Na1 0.0548(8) 0.0541(8) 0.0493(7) 0.0104(6) -0.0205(6) -0.0106(6)
Na2 0.0851(10) 0.0310(6) 0.0458(7) -0.0040(5) -0.0027(6) 0.0044(6)
Na3 0.0530(7) 0.0281(5) 0.0379(6) 0.0009(4) -0.0120(5) 0.0002(5)
O1 0.0497(12) 0.0265(9) 0.0321(10) 0.0014(7) -0.0141(8) -0.0023(8)
O2 0.0454(12) 0.0406(11) 0.0414(11) 0.0089(9) -0.0124(9) -0.0056(9)
O3 0.0643(15) 0.0661(16) 0.0504(13) 0.0227(12) -0.0292(11) -0.0299(13)
O4 0.0946(18) 0.0288(11) 0.0395(12) 0.0024(9) -0.0318(12) -0.0060(11)
O5 0.0469(11) 0.0319(10) 0.0303(9) -0.0026(8) -0.0056(8) 0.0081(8)
O6 0.0496(12) 0.0250(9) 0.0470(12) 0.0024(8) -0.0084(9) -0.0015(8)
O7 0.0654(14) 0.0256(9) 0.0367(11) 0.0036(8) -0.0197(10) -0.0060(9)
O8 0.0565(13) 0.0269(9) 0.0340(10) -0.0003(8) -0.0120(9) -0.0077(9)
O9 0.0557(13) 0.0236(9) 0.0439(11) -0.0033(8) -0.0233(9) 0.0078(9)
O10 0.072(2) 0.120(3) 0.109(3) 0.026(2) 0.0198(19) 0.013(2)
O11 0.095(2) 0.121(3) 0.079(2) -0.020(2) -0.0039(19) 0.010(2)

loop_
_atom_type_symbol
_atom_type_description
_atom_type_scat_dispersion_real
_atom_type_scat_dispersion_imag
_atom_type_scat_source
C C 0.0033 0.0016 'International Tables Vol C Tables 4.2.6.8 and 6.1.1.4'
H H 0.0000 0.0000 'International Tables Vol C Tables 4.2.6.8 and 6.1.1.4'
B B 0.0013 0.0007 'International Tables Vol C Tables 4.2.6.8 and 6.1.1.4'
O O 0.0106 0.0060 'International Tables Vol C Tables 4.2.6.8 and 6.1.1.4'
Na Na 0.0362 0.0249 'International Tables Vol C Tables 4.2.6.8 and 6.1.1.4'
Co Co 0.3494 0.9721 'International Tables Vol C Tables 4.2.6.8 and 6.1.1.4'

loop_
_geom_angle_atom_site_label_1
_geom_angle_atom_site_label_2
_geom_angle_atom_site_label_3
_geom_angle
_geom_angle_site_symmetry_1
_geom_angle_site_symmetry_3
_geom_angle_publ_flag
C11 Co1 C22 98.81(12) . . ?
C11 Co1 C21 97.51(12) . . ?
C22 Co1 C21 46.32(12) . . ?
C11 Co1 C12 46.92(12) . . ?
C22 Co1 C12 132.26(13) . . ?
C21 Co1 C12 98.82(14) . . ?
C11 Co1 B27 131.77(13) . . ?
C22 Co1 B27 48.80(11) . . ?
C21 Co1 B27 83.34(12) . . ?
C12 Co1 B27 177.53(14) . . ?
C11 Co1 B14 48.78(13) . . ?
C22 Co1 B14 95.07(13) . . ?
C21 Co1 B14 128.40(13) . . ?
C12 Co1 B14 84.05(15) . . ?
B27 Co1 B14 93.67(14) . . ?
C11 Co1 B17 84.01(14) . . ?
C22 Co1 B17 176.76(15) . . ?
C21 Co1 B17 131.92(17) . . ?
C12 Co1 B17 49.07(15) . . ?
B27 Co1 B17 130.03(15) . . ?
B14 Co1 B17 87.99(17) . . ?
C11 Co1 B24 128.21(14) . . ?
C22 Co1 B24 83.64(13) . . ?
C21 Co1 B24 48.73(13) . . ?
C12 Co1 B24 94.45(15) . . ?
B27 Co1 B24 87.88(14) . . ?
B14 Co1 B24 176.57(14) . . ?
B17 Co1 B24 93.36(17) . . ?
C11 Co1 B28 176.49(13) . . ?
C22 Co1 B28 84.32(13) . . ?
C21 Co1 B28 83.47(12) . . ?
C12 Co1 B28 129.63(14) . . ?
B27 Co1 B28 51.65(13) . . ?
B14 Co1 B28 132.79(14) . . ?
B17 Co1 B28 92.82(15) . . ?
B24 Co1 B28 50.33(14) . . ?
C11 Co1 B18 85.27(13) . . ?
C22 Co1 B18 130.25(15) . . ?
C21 Co1 B18 175.81(15) . . ?
C12 Co1 B18 85.36(16) . . ?
B27 Co1 B18 92.47(15) . . ?
B14 Co1 B18 51.67(14) . . ?
B17 Co1 B18 51.34(18) . . ?
B24 Co1 B18 131.37(15) . . ?
B28 Co1 B18 93.94(14) . . ?
C12 C11 B15 111.6(3) . . ?
C12 C11 B14 112.5(2) . . ?
B15 C11 B14 63.6(2) . . ?
C12 C11 B16 61.8(2) . . ?
B15 C11 B16 62.5(2) . . ?
B14 C11 B16 116.0(3) . . ?
C12 C11 Co1 66.90(16) . . ?
B15 C11 Co1 124.9(2) . . ?
B14 C11 Co1 67.15(15) . . ?
B16 C11 Co1 124.9(2) . . ?
C12 C11 H11 121.1 . . ?
B15 C11 H11 116.6 . . ?
B14 C11 H11 118.0 . . ?
B16 C11 H11 115.3 . . ?
Co1 C11 H11 107.1 . . ?
C11 C12 B111 111.2(3) . . ?
C11 C12 B17 111.3(3) . . ?
B111 C12 B17 64.2(3) . . ?
C11 C12 B16 62.1(2) . . ?
B111 C12 B16 62.0(2) . . ?
B17 C12 B16 115.6(3) . . ?
C11 C12 Co1 66.18(16) . . ?
B111 C12 Co1 125.0(3) . . ?
B17 C12 Co1 66.78(17) . . ?
B16 C12 Co1 124.5(2) . . ?
C11 C12 H12 121.8 . . ?
B111 C12 H12 116.4 . . ?
B17 C12 H12 118.3 . . ?
B16 C12 H12 115.5 . . ?
Co1 C12 H12 107.6 . . ?
C11 B14 B15 57.7(2) . . ?
C11 B14 B19 103.4(3) . . ?
B15 B14 B19 59.4(2) . . ?
C11 B14 B18 105.9(3) . . ?
B15 B14 B18 108.6(3) . . ?
B19 B14 B18 60.3(2) . . ?
C11 B14 Co1 64.07(16) . . ?
B15 B14 Co1 116.9(2) . . ?
B19 B14 Co1 117.9(2) . . ?
B18 B14 Co1 65.76(17) . . ?
C11 B14 Na3 104.94(17) . 2_655 ?
B15 B14 Na3 77.42(18) . 2_655 ?
B19 B14 Na3 99.5(2) . 2_655 ?
B18 B14 Na3 146.4(2) . 2_655 ?
Co1 B14 Na3 142.36(15) . 2_655 ?
C11 B14 H14 125.8 . . ?
B15 B14 H14 120.5 . . ?
B19 B14 H14 121.4 . . ?
B18 B14 H14 121.6 . . ?
Co1 B14 H14 111.7 . . ?
Na3 B14 H14 43.1 2_655 . ?
C11 B15 B16 60.0(2) . . ?
C11 B15 B19 104.9(3) . . ?
B16 B15 B19 109.0(3) . . ?
C11 B15 B110 105.2(3) . . ?
B16 B15 B110 60.1(3) . . ?
B19 B15 B110 60.2(3) . . ?
C11 B15 B14 58.67(19) . . ?
B16 B15 B14 109.8(3) . . ?
B19 B15 B14 60.4(2) . . ?
B110 B15 B14 108.8(3) . . ?
C11 B15 H15 124.5 . . ?
B16 B15 H15 120.2 . . ?
B19 B15 H15 122.2 . . ?
B110 B15 H15 122.2 . . ?
B14 B15 H15 120.7 . . ?
C12 B16 C11 56.1(2) . . ?
C12 B16 B111 58.0(2) . . ?
C11 B16 B111 103.2(3) . . ?
C12 B16 B15 103.0(3) . . ?
C11 B16 B15 57.5(2) . . ?
B111 B16 B15 108.0(3) . . ?
C12 B16 B110 103.8(3) . . ?
C11 B16 B110 103.4(3) . . ?
B111 B16 B110 60.6(3) . . ?
B15 B16 B110 60.1(3) . . ?
C12 B16 H16 125.6 . . ?
C11 B16 H16 125.9 . . ?
B111 B16 H16 122.2 . . ?
B15 B16 H16 122.6 . . ?
B110 B16 H16 123.1 . . ?
C12 B17 B112 102.9(3) . . ?
C12 B17 B111 57.1(2) . . ?
B112 B17 B111 59.3(3) . . ?
C12 B17 B18 106.2(3) . . ?
B112 B17 B18 60.6(3) . . ?
B111 B17 B18 108.8(3) . . ?
C12 B17 Co1 64.15(17) . . ?
B112 B17 Co1 117.7(3) . . ?
B111 B17 Co1 116.4(2) . . ?
B18 B17 Co1 65.81(17) . . ?
C12 B17 H17 126.0 . . ?
B112 B17 H17 121.5 . . ?
B111 B17 H17 120.8 . . ?
B18 B17 H17 121.2 . . ?
Co1 B17 H17 111.9 . . ?
O3 B18 B112 119.3(3) . . ?
O3 B18 B19 119.6(3) . . ?
B112 B18 B19 59.5(2) . . ?
O3 B18 B17 124.5(3) . . ?
B112 B18 B17 58.0(3) . . ?
B19 B18 B17 105.1(3) . . ?
O3 B18 B14 126.2(3) . . ?
B112 B18 B14 104.6(3) . . ?
B19 B18 B14 58.38(19) . . ?
B17 B18 B14 104.1(3) . . ?
O3 B18 Co1 118.5(2) . . ?
B112 B18 Co1 113.0(3) . . ?
B19 B18 Co1 113.5(2) . . ?
B17 B18 Co1 62.85(18) . . ?
B14 B18 Co1 62.57(15) . . ?
B15 B19 B110 60.0(2) . . ?
B15 B19 B14 60.2(2) . . ?
B110 B19 B14 108.6(3) . . ?
B15 B19 B112 106.6(3) . . ?
B110 B19 B112 59.4(3) . . ?
B14 B19 B112 107.2(3) . . ?
B15 B19 B18 110.0(3) . . ?
B110 B19 B18 109.6(3) . . ?
B14 B19 B18 61.3(2) . . ?
B112 B19 B18 60.0(2) . . ?
B15 B19 H19 121.6 . . ?
B110 B19 H19 121.3 . . ?
B14 B19 H19 121.5 . . ?
B112 B19 H19 123.1 . . ?
B18 B19 H19 119.9 . . ?
B15 B110 B16 59.8(2) . . ?
B15 B110 B112 107.8(3) . . ?
B16 B110 B112 107.6(3) . . ?
B15 B110 B19 59.8(2) . . ?
B16 B110 B19 108.5(3) . . ?
B112 B110 B19 61.2(3) . . ?
B15 B110 B111 106.7(3) . . ?
B16 B110 B111 59.2(3) . . ?
B112 B110 B111 59.7(3) . . ?
B19 B110 B111 108.6(3) . . ?
B15 B110 H110 122.4 . . ?
B16 B110 H110 122.0 . . ?
B112 B110 H110 121.5 . . ?
B19 B110 H110 120.8 . . ?
B111 B110 H110 122.4 . . ?
C12 B111 B16 60.1(2) . . ?
C12 B111 B112 104.1(3) . . ?
B16 B111 B112 108.7(4) . . ?
C12 B111 B110 105.2(3) . . ?
B16 B111 B110 60.2(3) . . ?
B112 B111 B110 60.0(3) . . ?
C12 B111 B17 58.7(2) . . ?
B16 B111 B17 109.6(3) . . ?
B112 B111 B17 59.2(3) . . ?
B110 B111 B17 107.8(4) . . ?
C12 B111 H111 124.5 . . ?
B16 B111 H111 120.1 . . ?
B112 B111 H111 122.9 . . ?
B110 B111 H111 122.4 . . ?
B17 B111 H111 121.4 . . ?
B17 B112 B111 61.5(3) . . ?
B17 B112 B110 109.9(3) . . ?
B111 B112 B110 60.3(3) . . ?
B17 B112 B19 108.5(3) . . ?
B111 B112 B19 107.7(3) . . ?
B110 B112 B19 59.4(3) . . ?
B17 B112 B18 61.5(2) . . ?
B111 B112 B18 111.2(3) . . ?
B110 B112 B18 110.0(3) . . ?
B19 B112 B18 60.4(2) . . ?
B17 B112 H112 120.4 . . ?
B111 B112 H112 120.7 . . ?
B110 B112 H112 121.0 . . ?
B19 B112 H112 122.6 . . ?
B18 B112 H112 119.6 . . ?
C22 C21 B25 112.1(2) . . ?
C22 C21 B24 112.7(2) . . ?
B25 C21 B24 63.7(2) . . ?
C22 C21 B26 62.61(19) . . ?
B25 C21 B26 62.0(2) . . ?
B24 C21 B26 115.7(2) . . ?
C22 C21 Co1 66.83(14) . . ?
B25 C21 Co1 125.2(2) . . ?
B24 C21 Co1 67.26(16) . . ?
B26 C21 Co1 125.5(2) . . ?
C22 C21 H21 120.6 . . ?
B25 C21 H21 116.6 . . ?
B24 C21 H21 118.1 . . ?
B26 C21 H21 115.3 . . ?
Co1 C21 H21 106.9 . . ?
C21 C22 B211 111.3(2) . . ?
C21 C22 B27 111.6(2) . . ?
B211 C22 B27 63.81(19) . . ?
C21 C22 B26 62.1(2) . . ?
B211 C22 B26 62.1(2) . . ?
B27 C22 B26 115.5(2) . . ?
C21 C22 Co1 66.84(15) . . ?
B211 C22 Co1 124.58(19) . . ?
B27 C22 Co1 66.48(15) . . ?
B26 C22 Co1 125.0(2) . . ?
C21 C22 H22 121.3 . . ?
B211 C22 H22 116.7 . . ?
B27 C22 H22 118.6 . . ?
B26 C22 H22 115.3 . . ?
Co1 C22 H22 107.4 . . ?
C21 B24 B29 103.0(3) . . ?
C21 B24 B28 104.3(2) . . ?
B29 B24 B28 60.27(19) . . ?
C21 B24 B25 58.13(19) . . ?
B29 B24 B25 59.2(2) . . ?
B28 B24 B25 107.9(3) . . ?
C21 B24 Co1 64.01(15) . . ?
B29 B24 Co1 117.5(2) . . ?
B28 B24 Co1 64.87(16) . . ?
B25 B24 Co1 117.3(2) . . ?
C21 B24 H24 126.2 . . ?
B29 B24 H24 121.5 . . ?
B28 B24 H24 122.7 . . ?
B25 B24 H24 120.2 . . ?
Co1 B24 H24 111.9 . . ?
C21 B25 B29 103.6(2) . . ?
C21 B25 B26 59.6(2) . . ?
B29 B25 B26 108.3(3) . . ?
C21 B25 B210 104.5(3) . . ?
B29 B25 B210 60.3(2) . . ?
B26 B25 B210 59.9(2) . . ?
C21 B25 B24 58.17(19) . . ?
B29 B25 B24 59.8(2) . . ?
B26 B25 B24 109.1(2) . . ?
B210 B25 B24 108.5(2) . . ?
C21 B25 H25 125.3 . . ?
B29 B25 H25 122.7 . . ?
B26 B25 H25 120.7 . . ?
B210 B25 H25 122.3 . . ?
B24 B25 H25 121.1 . . ?
C21 B26 C22 55.27(17) . . ?
C21 B26 B25 58.4(2) . . ?
C22 B26 B25 103.3(2) . . ?
C21 B26 B210 103.9(3) . . ?
C22 B26 B210 104.2(2) . . ?
B25 B26 B210 60.3(2) . . ?
C21 B26 B211 102.6(2) . . ?
C22 B26 B211 57.94(18) . . ?
B25 B26 B211 108.2(2) . . ?
B210 B26 B211 60.7(2) . . ?
C21 B26 H26 126.0 . . ?
C22 B26 H26 125.8 . . ?
B25 B26 H26 122.1 . . ?
B210 B26 H26 122.6 . . ?
B211 B26 H26 122.4 . . ?
C22 B27 B212 103.1(2) . . ?
C22 B27 B211 58.08(18) . . ?
B212 B27 B211 59.30(18) . . ?
C22 B27 B28 104.4(2) . . ?
B212 B27 B28 59.70(19) . . ?
B211 B27 B28 107.5(2) . . ?
C22 B27 Co1 64.72(15) . . ?
B212 B27 Co1 117.4(2) . . ?
B211 B27 Co1 117.9(2) . . ?
B28 B27 Co1 64.92(15) . . ?
C22 B27 Na1 172.4(2) . . ?
B212 B27 Na1 77.40(15) . . ?
B211 B27 Na1 126.94(19) . . ?
B28 B27 Na1 69.20(14) . . ?
Co1 B27 Na1 108.20(12) . . ?
C22 B27 H27 125.9 . . ?
B212 B27 H27 121.7 . . ?
B211 B27 H27 120.2 . . ?
B28 B27 H27 123.1 . . ?
Co1 B27 H27 111.4 . . ?
Na1 B27 H27 58.2 . . ?
B24 B28 B29 59.8(2) . . ?
B24 B28 B212 107.0(2) . . ?
B29 B28 B212 59.53(19) . . ?
B24 B28 B27 106.9(2) . . ?
B29 B28 B27 106.9(2) . . ?
B212 B28 B27 59.43(19) . . ?
B24 B28 Co1 64.80(15) . . ?
B29 B28 Co1 117.1(2) . . ?
B212 B28 Co1 115.9(2) . . ?
B27 B28 Co1 63.44(15) . . ?
B24 B28 Na1 172.6(2) . . ?
B29 B28 Na1 126.80(19) . . ?
B212 B28 Na1 80.13(16) . . ?
B27 B28 Na1 75.04(15) . . ?
Co1 B28 Na1 110.92(14) . . ?
B24 B28 H28 122.5 . . ?
B29 B28 H28 120.4 . . ?
B212 B28 H28 121.0 . . ?
B27 B28 H28 123.3 . . ?
Co1 B28 H28 113.1 . . ?
Na1 B28 H28 52.6 . . ?
B25 B29 B212 107.6(2) . . ?
B25 B29 B210 60.1(2) . . ?
B212 B29 B210 60.0(2) . . ?
B25 B29 B24 61.0(2) . . ?
B212 B29 B24 107.8(2) . . ?
B210 B29 B24 109.3(2) . . ?
B25 B29 B28 109.1(2) . . ?
B212 B29 B28 60.38(19) . . ?
B210 B29 B28 109.5(2) . . ?
B24 B29 B28 59.9(2) . . ?
B25 B29 H29 121.4 . . ?
B212 B29 H29 122.2 . . ?
B210 B29 H29 120.9 . . ?
B24 B29 H29 121.3 . . ?
B28 B29 H29 120.9 . . ?
B26 B210 B25 59.8(2) . . ?
B26 B210 B212 107.5(2) . . ?
B25 B210 B212 107.2(3) . . ?
B26 B210 B29 107.7(3) . . ?
B25 B210 B29 59.6(2) . . ?
B212 B210 B29 59.95(19) . . ?
B26 B210 B211 59.7(2) . . ?
B25 B210 B211 107.0(3) . . ?
B212 B210 B211 59.59(19) . . ?
B29 B210 B211 107.4(2) . . ?
B26 B210 H210 121.9 . . ?
B25 B210 H210 122.3 . . ?
B212 B210 H210 122.1 . . ?
B29 B210 H210 121.9 . . ?
B211 B210 H210 122.3 . . ?
C22 B211 B26 59.98(19) . . ?
C22 B211 B212 103.8(2) . . ?
B26 B211 B212 107.7(3) . . ?
C22 B211 B210 105.0(3) . . ?
B26 B211 B210 59.6(2) . . ?
B212 B211 B210 59.93(19) . . ?
C22 B211 B27 58.10(17) . . ?
B26 B211 B27 109.1(2) . . ?
B212 B211 B27 60.16(18) . . ?
B210 B211 B27 108.6(2) . . ?
C22 B211 H211 124.9 . . ?
B26 B211 H211 120.9 . . ?
B212 B211 H211 122.9 . . ?
B210 B211 H211 122.3 . . ?
B27 B211 H211 121.0 . . ?
B211 B212 B29 108.2(2) . . ?
B211 B212 B210 60.47(19) . . ?
B29 B212 B210 60.1(2) . . ?
B211 B212 B27 60.54(18) . . ?
B29 B212 B27 108.5(2) . . ?
B210 B212 B27 109.4(2) . . ?
B211 B212 B28 109.5(2) . . ?
B29 B212 B28 60.1(2) . . ?
B210 B212 B28 109.3(2) . . ?
B27 B212 B28 60.88(19) . . ?
B211 B212 Na1 120.76(19) . . ?
B29 B212 Na1 115.60(19) . . ?
B210 B212 Na1 174.9(2) . . ?
B27 B212 Na1 68.82(14) . . ?
B28 B212 Na1 65.62(15) . . ?
B211 B212 H212 121.2 . . ?
B29 B212 H212 121.9 . . ?
B210 B212 H212 120.9 . . ?
B27 B212 H212 120.9 . . ?
B28 B212 H212 120.7 . . ?
Na1 B212 H212 63.2 . . ?
C31 Co2 C32 46.90(17) . . ?
C31 Co2 C42 97.44(13) . . ?
C32 Co2 C42 98.99(14) . . ?
C31 Co2 C41 128.09(14) . . ?
C32 Co2 C41 95.68(15) . . ?
C42 Co2 C41 47.00(14) . . ?
C31 Co2 B47 98.15(16) . . ?
C32 Co2 B47 132.41(15) . . ?
C42 Co2 B47 47.20(15) . . ?
C41 Co2 B47 82.76(15) . . ?
C31 Co2 B34 49.48(15) . . ?
C32 Co2 B34 84.67(16) . . ?
C42 Co2 B34 128.37(15) . . ?
C41 Co2 B34 175.36(15) . . ?
B47 Co2 B34 93.58(16) . . ?
C31 Co2 B44 174.80(17) . . ?
C32 Co2 B44 127.90(16) . . ?
C42 Co2 B44 83.34(13) . . ?
C41 Co2 B44 49.36(13) . . ?
B47 Co2 B44 86.16(14) . . ?
B34 Co2 B44 133.47(14) . . ?
C31 Co2 B37 83.25(16) . . ?
C32 Co2 B37 48.07(15) . . ?
C42 Co2 B37 131.60(15) . . ?
C41 Co2 B37 95.49(16) . . ?
B47 Co2 B37 178.20(16) . . ?
B34 Co2 B37 88.19(16) . . ?
B44 Co2 B37 92.38(15) . . ?
C31 Co2 B48 133.97(17) . . ?
C32 Co2 B48 177.71(14) . . ?
C42 Co2 B48 83.08(13) . . ?
C41 Co2 B48 85.01(14) . . ?
B47 Co2 B48 49.82(13) . . ?
B34 Co2 B48 94.82(15) . . ?
B44 Co2 B48 51.21(14) . . ?
B37 Co2 B48 129.72(14) . . ?
C31 Co2 B38 85.11(13) . . ?
C32 Co2 B38 85.13(14) . . ?
C42 Co2 B38 175.86(14) . . ?
C41 Co2 B38 133.25(14) . . ?
B47 Co2 B38 129.31(15) . . ?
B34 Co2 B38 51.38(14) . . ?
B44 Co2 B38 94.42(13) . . ?
B37 Co2 B38 51.82(15) . . ?
B48 Co2 B38 92.80(14) . . ?
C32 C31 B35 111.6(3) . . ?
C32 C31 B34 112.9(3) . . ?
B35 C31 B34 64.1(2) . . ?
C32 C31 B36 61.4(3) . . ?
B35 C31 B36 62.5(3) . . ?
B34 C31 B36 116.3(3) . . ?
C32 C31 Co2 67.49(17) . . ?
B35 C31 Co2 125.4(2) . . ?
B34 C31 Co2 67.09(16) . . ?
B36 C31 Co2 125.1(3) . . ?
C32 C31 H31 121.0 . . ?
B35 C31 H31 116.4 . . ?
B34 C31 H31 117.7 . . ?
B36 C31 H31 115.5 . . ?
Co2 C31 H31 106.8 . . ?
C31 C32 B37 111.5(3) . . ?
C31 C32 B311 111.6(3) . . ?
B37 C32 B311 64.2(2) . . ?
C31 C32 B36 62.6(3) . . ?
B37 C32 B36 115.4(3) . . ?
B311 C32 B36 61.7(3) . . ?
C31 C32 Co2 65.61(17) . . ?
B37 C32 Co2 67.46(17) . . ?
B311 C32 Co2 125.6(2) . . ?
B36 C32 Co2 124.4(3) . . ?
C31 C32 H32 121.6 . . ?
B37 C32 H32 118.1 . . ?
B311 C32 H32 116.2 . . ?
B36 C32 H32 115.7 . . ?
Co2 C32 H32 107.4 . . ?
C31 B34 B39 102.7(3) . . ?
C31 B34 B35 57.3(2) . . ?
B39 B34 B35 59.4(2) . . ?
C31 B34 B38 104.8(3) . . ?
B39 B34 B38 60.2(2) . . ?
B35 B34 B38 108.1(3) . . ?
C31 B34 Co2 63.43(17) . . ?
B39 B34 Co2 117.5(3) . . ?
B35 B34 Co2 116.0(3) . . ?
B38 B34 Co2 65.67(16) . . ?
C31 B34 H34 126.6 . . ?
B39 B34 H34 121.5 . . ?
B35 B34 H34 120.8 . . ?
B38 B34 H34 122.0 . . ?
Co2 B34 H34 112.2 . . ?
C31 B35 B36 59.9(3) . . ?
C31 B35 B39 103.8(3) . . ?
B36 B35 B39 108.4(4) . . ?
C31 B35 B310 105.0(4) . . ?
B36 B35 B310 59.8(3) . . ?
B39 B35 B310 60.6(2) . . ?
C31 B35 B34 58.7(2) . . ?
B36 B35 B34 109.6(3) . . ?
B39 B35 B34 59.5(2) . . ?
B310 B35 B34 108.8(3) . . ?
C31 B35 H35 124.9 . . ?
B36 B35 H35 120.5 . . ?
B39 B35 H35 122.8 . . ?
B310 B35 H35 122.0 . . ?
B34 B35 H35 120.9 . . ?
C32 B36 C31 56.1(2) . . ?
C32 B36 B311 58.9(3) . . ?
C31 B36 B311 104.2(3) . . ?
C32 B36 B35 103.4(3) . . ?
C31 B36 B35 57.6(3) . . ?
B311 B36 B35 108.9(3) . . ?
C32 B36 B310 104.5(3) . . ?
C31 B36 B310 103.8(3) . . ?
B311 B36 B310 60.7(3) . . ?
B35 B36 B310 60.4(3) . . ?
C32 B36 H36 125.3 . . ?
C31 B36 H36 125.7 . . ?
B311 B36 H36 121.4 . . ?
B35 B36 H36 122.3 . . ?
B310 B36 H36 122.8 . . ?
C32 B37 B312 103.4(3) . . ?
C32 B37 B311 58.3(2) . . ?
B312 B37 B311 59.5(2) . . ?
C32 B37 B38 106.0(3) . . ?
B312 B37 B38 60.4(2) . . ?
B311 B37 B38 109.3(3) . . ?
C32 B37 Co2 64.47(19) . . ?
B312 B37 Co2 117.1(3) . . ?
B311 B37 Co2 117.8(3) . . ?
B38 B37 Co2 64.95(17) . . ?
C32 B37 H37 125.4 . . ?
B312 B37 H37 121.8 . . ?
B311 B37 H37 119.7 . . ?
B38 B37 H37 121.6 . . ?
Co2 B37 H37 111.9 . . ?
O6 B38 B39 118.5(3) . . ?
O6 B38 B34 124.3(3) . . ?
B39 B38 B34 58.7(2) . . ?
O6 B38 B312 119.6(3) . . ?
B39 B38 B312 59.1(2) . . ?
B34 B38 B312 105.0(2) . . ?
O6 B38 B37 126.1(3) . . ?
B39 B38 B37 104.7(3) . . ?
B34 B38 B37 104.7(2) . . ?
B312 B38 B37 58.1(2) . . ?
O6 B38 Co2 118.5(2) . . ?
B39 B38 Co2 113.9(2) . . ?
B34 B38 Co2 62.95(15) . . ?
B312 B38 Co2 113.7(2) . . ?
B37 B38 Co2 63.23(16) . . ?
B35 B39 B34 61.1(2) . . ?
B35 B39 B312 106.5(3) . . ?
B34 B39 B312 108.4(3) . . ?
B35 B39 B310 60.0(3) . . ?
B34 B39 B310 109.6(3) . . ?
B312 B39 B310 58.8(2) . . ?
B35 B39 B38 110.2(3) . . ?
B34 B39 B38 61.13(19) . . ?
B312 B39 B38 61.0(2) . . ?
B310 B39 B38 109.9(3) . . ?
B35 B39 H39 121.6 . . ?
B34 B39 H39 120.5 . . ?
B312 B39 H39 122.8 . . ?
B310 B39 H39 121.2 . . ?
B38 B39 H39 119.7 . . ?
B312 B310 B36 107.2(3) . . ?
B312 B310 B311 60.3(2) . . ?
B36 B310 B311 59.0(3) . . ?
B312 B310 B35 107.4(3) . . ?
B36 B310 B35 59.8(3) . . ?
B311 B310 B35 107.0(3) . . ?
B312 B310 B39 60.4(2) . . ?
B36 B310 B39 107.5(3) . . ?
B311 B310 B39 108.4(3) . . ?
B35 B310 B39 59.4(3) . . ?
B312 B310 H310 121.8 . . ?
B36 B310 H310 122.5 . . ?
B311 B310 H310 121.9 . . ?
B35 B310 H310 122.4 . . ?
B39 B310 H310 121.5 . . ?
C32 B311 B36 59.4(3) . . ?
C32 B311 B312 103.0(3) . . ?
B36 B311 B312 107.4(4) . . ?
C32 B311 B310 104.6(4) . . ?
B36 B311 B310 60.3(3) . . ?
B312 B311 B310 59.3(2) . . ?
C32 B311 B37 57.5(2) . . ?
B36 B311 B37 107.9(3) . . ?
B312 B311 B37 59.8(2) . . ?
B310 B311 B37 107.6(3) . . ?
C32 B311 H311 125.4 . . ?
B36 B311 H311 121.0 . . ?
B312 B311 H311 123.4 . . ?
B310 B311 H311 122.4 . . ?
B37 B311 H311 121.9 . . ?
B310 B312 B311 60.4(3) . . ?
B310 B312 B37 109.3(3) . . ?
B311 B312 B37 60.8(2) . . ?
B310 B312 B39 60.8(3) . . ?
B311 B312 B39 108.8(3) . . ?
B37 B312 B39 108.0(3) . . ?
B310 B312 B38 110.6(3) . . ?
B311 B312 B38 111.2(3) . . ?
B37 B312 B38 61.5(2) . . ?
B39 B312 B38 59.9(2) . . ?
B310 B312 H312 120.5 . . ?
B311 B312 H312 120.5 . . ?
B37 B312 H312 121.2 . . ?
B39 B312 H312 122.1 . . ?
B38 B312 H312 119.6 . . ?
C42 C41 B45 108.9(3) . . ?
C42 C41 B44 109.4(3) . . ?
B45 C41 B44 62.8(2) . . ?
C42 C41 B46 60.7(2) . . ?
B45 C41 B46 61.4(2) . . ?
B44 C41 B46 113.3(3) . . ?
C42 C41 Co2 66.21(16) . . ?
B45 C41 Co2 122.9(2) . . ?
B44 C41 Co2 66.23(16) . . ?
B46 C41 Co2 122.8(3) . . ?
C42 C41 H41 122.9 . . ?
B45 C41 H41 118.0 . . ?
B44 C41 H41 119.8 . . ?
B46 C41 H41 116.9 . . ?
Co2 C41 H41 108.5 . . ?
C41 C42 B47 112.3(2) . . ?
C41 C42 B411 113.1(3) . . ?
B47 C42 B411 63.4(2) . . ?
C41 C42 B46 62.8(2) . . ?
B47 C42 B46 114.5(3) . . ?
B411 C42 B46 62.0(2) . . ?
C41 C42 Co2 66.79(16) . . ?
B47 C42 Co2 67.20(16) . . ?
B411 C42 Co2 125.5(2) . . ?
B46 C42 Co2 125.3(2) . . ?
C41 C42 H42 120.1 . . ?
B47 C42 H42 118.9 . . ?
B411 C42 H42 116.1 . . ?
B46 C42 H42 115.7 . . ?
Co2 C42 H42 106.9 . . ?
C41 B44 B49 104.2(3) . . ?
C41 B44 B45 58.18(19) . . ?
B49 B44 B45 59.7(2) . . ?
C41 B44 B48 104.9(2) . . ?
B49 B44 B48 59.8(2) . . ?
B45 B44 B48 107.5(3) . . ?
C41 B44 Co2 64.41(15) . . ?
B49 B44 Co2 117.2(2) . . ?
B45 B44 Co2 117.2(2) . . ?
B48 B44 Co2 64.59(15) . . ?
C41 B44 Na2 174.3(2) . . ?
B49 B44 Na2 79.89(18) . . ?
B45 B44 Na2 127.5(2) . . ?
B48 B44 Na2 73.55(16) . . ?
Co2 B44 Na2 110.25(14) . . ?
C41 B44 H44 125.3 . . ?
B49 B44 H44 121.2 . . ?
B45 B44 H44 120.4 . . ?
B48 B44 H44 123.0 . . ?
Co2 B44 H44 112.1 . . ?
Na2 B44 H44 53.7 . . ?
C41 B45 B46 60.1(2) . . ?
C41 B45 B49 104.8(3) . . ?
B46 B45 B49 107.6(3) . . ?
C41 B45 B410 105.8(3) . . ?
B46 B45 B410 59.3(2) . . ?
B49 B45 B410 60.3(2) . . ?
C41 B45 B44 59.00(19) . . ?
B46 B45 B44 109.1(3) . . ?
B49 B45 B44 59.7(2) . . ?
B410 B45 B44 108.6(3) . . ?
C41 B45 H45 123.9 . . ?
B46 B45 H45 121.2 . . ?
B49 B45 H45 122.8 . . ?
B410 B45 H45 122.1 . . ?
B44 B45 H45 121.0 . . ?
C42 B46 C41 56.5(2) . . ?
C42 B46 B410 104.2(3) . . ?
C41 B46 B410 105.5(3) . . ?
C42 B46 B411 58.6(2) . . ?
C41 B46 B411 105.2(3) . . ?
B410 B46 B411 60.3(3) . . ?
C42 B46 B45 103.2(3) . . ?
C41 B46 B45 58.4(2) . . ?
B410 B46 B45 60.6(2) . . ?
B411 B46 B45 108.4(3) . . ?
C42 B46 H46 125.6 . . ?
C41 B46 H46 124.3 . . ?
B410 B46 H46 122.5 . . ?
B411 B46 H46 121.6 . . ?
B45 B46 H46 122.4 . . ?
C42 B47 B412 106.4(3) . . ?
C42 B47 B48 107.5(3) . . ?
B412 B47 B48 61.8(2) . . ?
C42 B47 B411 59.6(2) . . ?
B412 B47 B411 60.2(2) . . ?
B48 B47 B411 110.8(3) . . ?
C42 B47 Co2 65.60(18) . . ?
B412 B47 Co2 120.8(2) . . ?
B48 B47 Co2 65.70(17) . . ?
B411 B47 Co2 120.7(3) . . ?
C42 B47 H47 124.1 . . ?
B412 B47 H47 119.5 . . ?
B48 B47 H47 121.0 . . ?
B411 B47 H47 118.5 . . ?
Co2 B47 H47 109.7 . . ?
B47 B48 B49 105.6(3) . . ?
B47 B48 B412 59.0(2) . . ?
B49 B48 B412 59.9(2) . . ?
B47 B48 B44 105.8(3) . . ?
B49 B48 B44 59.3(2) . . ?
B412 B48 B44 107.4(3) . . ?
B47 B48 Co2 64.48(17) . . ?
B49 B48 Co2 116.5(2) . . ?
B412 B48 Co2 117.2(2) . . ?
B44 B48 Co2 64.20(15) . . ?
B47 B48 Na2 172.3(2) . . ?
B49 B48 Na2 78.06(17) . . ?
B412 B48 Na2 128.0(2) . . ?
B44 B48 Na2 69.95(15) . . ?
Co2 B48 Na2 107.90(13) . . ?
B47 B48 H48 124.1 . . ?
B49 B48 H48 121.1 . . ?
B412 B48 H48 120.2 . . ?
B44 B48 H48 123.2 . . ?
Co2 B48 H48 112.5 . . ?
Na2 B48 H48 57.1 . . ?
B44 B49 B45 60.6(2) . . ?
B44 B49 B410 109.1(3) . . ?
B45 B49 B410 59.9(2) . . ?
B44 B49 B48 60.90(19) . . ?
B45 B49 B48 109.1(2) . . ?
B410 B49 B48 108.9(3) . . ?
B44 B49 B412 109.0(2) . . ?
B45 B49 B412 107.8(3) . . ?
B410 B49 B412 59.8(2) . . ?
B48 B49 B412 60.4(2) . . ?
B44 B49 Na2 65.54(16) . . ?
B45 B49 Na2 116.6(2) . . ?
B410 B49 Na2 174.4(2) . . ?
B48 B49 Na2 67.45(16) . . ?
B412 B49 Na2 119.6(2) . . ?
B44 B49 H49 120.7 . . ?
B45 B49 H49 121.6 . . ?
B410 B49 H49 121.4 . . ?
B48 B49 H49 120.8 . . ?
B412 B49 H49 121.7 . . ?
Na2 B49 H49 63.9 . . ?
B46 B410 B411 59.9(3) . . ?
B46 B410 B45 60.0(2) . . ?
B411 B410 B45 107.6(3) . . ?
B46 B410 B412 107.8(3) . . ?
B411 B410 B412 59.5(2) . . ?
B45 B410 B412 108.1(3) . . ?
B46 B410 B49 107.8(3) . . ?
B411 B410 B49 107.4(3) . . ?
B45 B410 B49 59.9(2) . . ?
B412 B410 B49 60.2(2) . . ?
B46 B410 H410 121.8 . . ?
B411 B410 H410 122.2 . . ?
B45 B410 H410 121.7 . . ?
B412 B410 H410 121.7 . . ?
B49 B410 H410 121.9 . . ?
C42 B411 B46 59.3(2) . . ?
C42 B411 B47 57.0(2) . . ?
B46 B411 B47 107.1(3) . . ?
C42 B411 B412 103.9(3) . . ?
B46 B411 B412 108.8(3) . . ?
B47 B411 B412 59.6(2) . . ?
C42 B411 B410 104.4(3) . . ?
B46 B411 B410 59.8(2) . . ?
B47 B411 B410 107.3(3) . . ?
B412 B411 B410 60.8(2) . . ?
C42 B411 H411 125.4 . . ?
B46 B411 H411 121.1 . . ?
B47 B411 H411 122.7 . . ?
B412 B411 H411 121.9 . . ?
B410 B411 H411 122.3 . . ?
B47 B412 B411 60.2(2) . . ?
B47 B412 B410 106.8(3) . . ?
B411 B412 B410 59.7(2) . . ?
B47 B412 B49 105.6(3) . . ?
B411 B412 B49 107.4(3) . . ?
B410 B412 B49 60.0(2) . . ?
B47 B412 B48 59.2(2) . . ?
B411 B412 B48 108.7(3) . . ?
B410 B412 B48 108.4(3) . . ?
B49 B412 B48 59.7(2) . . ?
B47 B412 H412 123.1 . . ?
B411 B412 H412 121.4 . . ?
B410 B412 H412 121.8 . . ?
B49 B412 H412 122.8 . . ?
B48 B412 H412 121.3 . . ?
C52 Co3 C51 47.05(11) . . ?
C52 Co3 C62 97.70(11) . . ?
C51 Co3 C62 98.19(11) . . ?
C52 Co3 C61 97.99(11) . . ?
C51 Co3 C61 131.19(11) . . ?
C62 Co3 C61 46.56(11) . . ?
C52 Co3 B57 48.87(12) . . ?
C51 Co3 B57 84.07(12) . . ?
C62 Co3 B57 129.49(12) . . ?
C61 Co3 B57 95.39(12) . . ?
C52 Co3 B67 129.02(11) . . ?
C51 Co3 B67 95.12(12) . . ?
C62 Co3 B67 48.10(11) . . ?
C61 Co3 B67 83.25(12) . . ?
B57 Co3 B67 177.36(12) . . ?
C52 Co3 B64 131.13(12) . . ?
C51 Co3 B64 178.02(12) . . ?
C62 Co3 B64 82.70(11) . . ?
C61 Co3 B64 48.47(12) . . ?
B57 Co3 B64 94.00(13) . . ?
B67 Co3 B64 86.79(12) . . ?
C52 Co3 B68 176.98(12) . . ?
C51 Co3 B68 130.13(12) . . ?
C62 Co3 B68 83.61(11) . . ?
C61 Co3 B68 84.89(12) . . ?
B57 Co3 B68 131.96(12) . . ?
B67 Co3 B68 50.26(11) . . ?
B64 Co3 B68 51.66(13) . . ?
C52 Co3 B54 83.83(11) . . ?
C51 Co3 B54 48.50(11) . . ?
C62 Co3 B54 130.33(11) . . ?
C61 Co3 B54 176.50(12) . . ?
B57 Co3 B54 88.06(12) . . ?
B67 Co3 B54 93.28(12) . . ?
B64 Co3 B54 131.99(12) . . ?
B68 Co3 B54 93.25(12) . . ?
C52 Co3 B58 85.08(11) . . ?
C51 Co3 B58 84.70(11) . . ?
C62 Co3 B58 176.90(11) . . ?
C61 Co3 B58 131.82(11) . . ?
B57 Co3 B58 51.73(13) . . ?
B67 Co3 B58 130.74(12) . . ?
B64 Co3 B58 94.45(12) . . ?
B68 Co3 B58 93.68(12) . . ?
B54 Co3 B58 51.19(12) . . ?
C52 C51 B55 111.2(2) . . ?
C52 C51 B54 112.2(2) . . ?
B55 C51 B54 64.23(18) . . ?
C52 C51 B56 61.42(18) . . ?
B55 C51 B56 62.07(19) . . ?
B54 C51 B56 115.8(2) . . ?
C52 C51 Co3 66.27(13) . . ?
B55 C51 Co3 125.67(18) . . ?
B54 C51 Co3 67.62(13) . . ?
B56 C51 Co3 124.01(19) . . ?
C52 C51 H51 121.8 . . ?
B55 C51 H51 116.3 . . ?
B54 C51 H51 117.6 . . ?
B56 C51 H51 116.1 . . ?
Co3 C51 H51 107.2 . . ?
C51 C52 B511 111.0(2) . . ?
C51 C52 B57 111.9(2) . . ?
B511 C52 B57 63.90(19) . . ?
C51 C52 B56 62.21(18) . . ?
B511 C52 B56 61.8(2) . . ?
B57 C52 B56 115.8(2) . . ?
C51 C52 Co3 66.68(13) . . ?
B511 C52 Co3 124.79(19) . . ?
B57 C52 Co3 66.92(14) . . ?
B56 C52 Co3 125.12(19) . . ?
C51 C52 H52 121.4 . . ?
B511 C52 H52 116.9 . . ?
B57 C52 H52 118.1 . . ?
B56 C52 H52 115.3 . . ?
Co3 C52 H52 107.2 . . ?
C51 B54 B59 103.0(2) . . ?
C51 B54 B55 57.79(16) . . ?
B59 B54 B55 59.17(17) . . ?
C51 B54 B58 105.3(2) . . ?
B59 B54 B58 60.52(17) . . ?
B55 B54 B58 108.5(2) . . ?
C51 B54 Co3 63.88(13) . . ?
B59 B54 Co3 117.13(19) . . ?
B55 B54 Co3 116.64(19) . . ?
B58 B54 Co3 65.01(13) . . ?
C51 B54 H54 126.0 . . ?
B59 B54 H54 121.6 . . ?
B55 B54 H54 120.4 . . ?
B58 B54 H54 121.8 . . ?
Co3 B54 H54 112.3 . . ?
C51 B55 B56 59.79(18) . . ?
C51 B55 B59 103.6(2) . . ?
B56 B55 B59 107.9(2) . . ?
C51 B55 B510 104.8(2) . . ?
B56 B55 B510 59.86(19) . . ?
B59 B55 B510 60.03(18) . . ?
C51 B55 B54 57.98(16) . . ?
B56 B55 B54 108.7(2) . . ?
B59 B55 B54 59.74(17) . . ?
B510 B55 B54 108.2(2) . . ?
C51 B55 H55 125.1 . . ?
B56 B55 H55 120.8 . . ?
B59 B55 H55 123.0 . . ?
B510 B55 H55 122.2 . . ?
B54 B55 H55 121.4 . . ?
C52 B56 C51 56.37(16) . . ?
C52 B56 B511 58.27(18) . . ?
C51 B56 B511 103.5(2) . . ?
C52 B56 B510 104.3(2) . . ?
C51 B56 B510 103.9(2) . . ?
B511 B56 B510 60.21(19) . . ?
C52 B56 B55 104.0(2) . . ?
C51 B56 B55 58.14(18) . . ?
B511 B56 B55 108.1(2) . . ?
B510 B56 B55 60.27(19) . . ?
C52 B56 H56 125.1 . . ?
C51 B56 H56 125.5 . . ?
B511 B56 H56 122.3 . . ?
B510 B56 H56 123.0 . . ?
B55 B56 H56 122.1 . . ?
C52 B57 B512 103.1(2) . . ?
C52 B57 B511 57.64(18) . . ?
B512 B57 B511 58.84(18) . . ?
C52 B57 B58 105.3(2) . . ?
B512 B57 B58 60.60(17) . . ?
B511 B57 B58 107.9(2) . . ?
C52 B57 Co3 64.21(14) . . ?
B512 B57 Co3 117.9(2) . . ?
B511 B57 Co3 116.8(2) . . ?
B58 B57 Co3 65.38(14) . . ?
C52 B57 H57 126.0 . . ?
B512 B57 H57 121.4 . . ?
B511 B57 H57 120.9 . . ?
B58 B57 H57 122.0 . . ?
Co3 B57 H57 111.7 . . ?
O9 B58 B59 117.6(2) . . ?
O9 B58 B54 123.6(2) . . ?
B59 B58 B54 58.62(17) . . ?
O9 B58 B512 119.2(2) . . ?
B59 B58 B512 59.20(17) . . ?
B54 B58 B512 105.3(2) . . ?
O9 B58 B57 126.6(2) . . ?
B59 B58 B57 105.0(2) . . ?
B54 B58 B57 105.2(2) . . ?
B512 B58 B57 58.33(17) . . ?
O9 B58 Co3 118.70(18) . . ?
B59 B58 Co3 114.51(17) . . ?
B54 B58 Co3 63.81(13) . . ?
B512 B58 Co3 113.86(18) . . ?
B57 B58 Co3 62.89(13) . . ?
B55 B59 B510 60.00(19) . . ?
B55 B59 B54 61.09(17) . . ?
B510 B59 B54 109.3(2) . . ?
B55 B59 B512 107.6(2) . . ?
B510 B59 B512 59.75(18) . . ?
B54 B59 B512 108.2(2) . . ?
B55 B59 B58 110.3(2) . . ?
B510 B59 B58 109.9(2) . . ?
B54 B59 B58 60.86(16) . . ?
B512 B59 B58 60.57(17) . . ?
B55 B59 H59 121.1 . . ?
B510 B59 H59 121.1 . . ?
B54 B59 H59 121.0 . . ?
B512 B59 H59 122.3 . . ?
B58 B59 H59 120.0 . . ?
B511 B510 B56 59.4(2) . . ?
B511 B510 B55 107.1(2) . . ?
B56 B510 B55 59.87(19) . . ?
B511 B510 B59 107.7(2) . . ?
B56 B510 B59 107.9(2) . . ?
B55 B510 B59 59.97(18) . . ?
B511 B510 B512 59.43(19) . . ?
B56 B510 B512 107.6(2) . . ?
B55 B510 B512 108.4(2) . . ?
B59 B510 B512 60.83(18) . . ?
B511 B510 H510 122.5 . . ?
B56 B510 H510 122.1 . . ?
B55 B510 H510 121.8 . . ?
B59 B510 H510 121.4 . . ?
B512 B510 H510 121.5 . . ?
C52 B511 B56 59.89(19) . . ?
C52 B511 B512 104.8(2) . . ?
B56 B511 B512 109.5(2) . . ?
C52 B511 B510 105.7(2) . . ?
B56 B511 B510 60.4(2) . . ?
B512 B511 B510 60.78(18) . . ?
C52 B511 B57 58.46(17) . . ?
B56 B511 B57 109.7(2) . . ?
B512 B511 B57 60.28(19) . . ?
B510 B511 B57 109.4(2) . . ?
C52 B511 H511 124.6 . . ?
B56 B511 H511 120.2 . . ?
B512 B511 H511 121.9 . . ?
B510 B511 H511 121.6 . . ?
B57 B511 H511 120.8 . . ?
B511 B512 B510 59.79(19) . . ?
B511 B512 B57 60.87(19) . . ?
B510 B512 B57 109.0(2) . . ?
B511 B512 B59 106.9(2) . . ?
B510 B512 B59 59.42(18) . . ?
B57 B512 B59 107.9(2) . . ?
B511 B512 B58 109.9(2) . . ?
B510 B512 B58 109.4(2) . . ?
B57 B512 B58 61.06(17) . . ?
B59 B512 B58 60.23(17) . . ?
B511 B512 H512 121.5 . . ?
B510 B512 H512 121.4 . . ?
B57 B512 H512 120.9 . . ?
B59 B512 H512 122.7 . . ?
B58 B512 H512 120.2 . . ?
C62 C61 B64 110.1(2) . . ?
C62 C61 B65 109.0(2) . . ?
B64 C61 B65 63.55(18) . . ?
C62 C61 B66 61.18(17) . . ?
B64 C61 B66 113.9(2) . . ?
B65 C61 B66 60.87(18) . . ?
C62 C61 Co3 66.14(13) . . ?
B64 C61 Co3 66.30(14) . . ?
B65 C61 Co3 123.3(2) . . ?
B66 C61 Co3 123.18(19) . . ?
C62 C61 H61 122.6 . . ?
B64 C61 H61 119.1 . . ?
B65 C61 H61 117.9 . . ?
B66 C61 H61 116.8 . . ?
Co3 C61 H61 108.3 . . ?
C61 C62 B67 112.6(2) . . ?
C61 C62 B611 113.2(2) . . ?
B67 C62 B611 63.20(18) . . ?
C61 C62 B66 63.04(17) . . ?
B67 C62 B66 114.8(2) . . ?
B611 C62 B66 62.14(19) . . ?
C61 C62 Co3 67.30(13) . . ?
B67 C62 Co3 66.87(13) . . ?
B611 C62 Co3 125.04(18) . . ?
B66 C62 Co3 125.93(18) . . ?
C61 C62 H62 119.7 . . ?
B67 C62 H62 119.1 . . ?
B611 C62 H62 116.4 . . ?
B66 C62 H62 115.3 . . ?
Co3 C62 H62 106.8 . . ?
C61 B64 B69 104.1(2) . . ?
C61 B64 B65 58.57(18) . . ?
B69 B64 B65 59.09(19) . . ?
C61 B64 B68 105.5(2) . . ?
B69 B64 B68 59.73(18) . . ?
B65 B64 B68 107.5(2) . . ?
C61 B64 Co3 65.23(14) . . ?
B69 B64 Co3 116.9(2) . . ?
B65 B64 Co3 118.05(19) . . ?
B68 B64 Co3 64.34(13) . . ?
C61 B64 Na3 174.78(19) . . ?
B69 B64 Na3 80.09(16) . . ?
B65 B64 Na3 126.65(19) . . ?
B68 B64 Na3 73.68(14) . . ?
Co3 B64 Na3 110.18(12) . . ?
C61 B64 H64 124.7 . . ?
B69 B64 H64 121.7 . . ?
B65 B64 H64 120.2 . . ?
B68 B64 H64 123.0 . . ?
Co3 B64 H64 111.7 . . ?
Na3 B64 H64 53.8 . . ?
C61 B65 B66 60.59(18) . . ?
C61 B65 B69 104.3(2) . . ?
B66 B65 B69 108.0(3) . . ?
C61 B65 B610 105.9(2) . . ?
B66 B65 B610 59.9(2) . . ?
B69 B65 B610 60.0(2) . . ?
C61 B65 B64 57.88(17) . . ?
B66 B65 B64 109.0(2) . . ?
B69 B65 B64 60.07(19) . . ?
B610 B65 B64 108.5(2) . . ?
C61 B65 H65 124.3 . . ?
B66 B65 H65 120.6 . . ?
B69 B65 H65 122.8 . . ?
B610 B65 H65 122.0 . . ?
B64 B65 H65 121.4 . . ?
C62 B66 C61 55.77(16) . . ?
C62 B66 B65 102.9(2) . . ?
C61 B66 B65 58.53(18) . . ?
C62 B66 B611 57.93(18) . . ?
C61 B66 B611 103.9(2) . . ?
B65 B66 B611 108.3(2) . . ?
C62 B66 B610 103.6(2) . . ?
C61 B66 B610 105.0(2) . . ?
B65 B66 B610 60.7(2) . . ?
B611 B66 B610 60.2(2) . . ?
C62 B66 H66 126.2 . . ?
C61 B66 H66 124.9 . . ?
B65 B66 H66 122.2 . . ?
B611 B66 H66 122.2 . . ?
B610 B66 H66 122.6 . . ?
C62 B67 B612 105.3(2) . . ?
C62 B67 B611 58.56(17) . . ?
B612 B67 B611 60.64(18) . . ?
C62 B67 B68 106.1(2) . . ?
B612 B67 B68 61.36(17) . . ?
B611 B67 B68 110.3(2) . . ?
C62 B67 Co3 65.03(13) . . ?
B612 B67 Co3 119.69(19) . . ?
B611 B67 Co3 119.20(19) . . ?
B68 B67 Co3 65.23(13) . . ?
C62 B67 H67 125.2 . . ?
B612 B67 H67 119.8 . . ?
B611 B67 H67 118.9 . . ?
B68 B67 H67 121.6 . . ?
Co3 B67 H67 110.6 . . ?
B67 B68 B612 58.77(17) . . ?
B67 B68 B69 105.3(2) . . ?
B612 B68 B69 59.59(18) . . ?
B67 B68 B64 105.6(2) . . ?
B612 B68 B64 106.8(2) . . ?
B69 B68 B64 59.27(18) . . ?
B67 B68 Co3 64.52(13) . . ?
B612 B68 Co3 116.82(18) . . ?
B69 B68 Co3 116.2(2) . . ?
B64 B68 Co3 64.00(14) . . ?
B67 B68 Na3 172.18(18) . . ?
B612 B68 Na3 128.17(17) . . ?
B69 B68 Na3 78.09(15) . . ?
B64 B68 Na3 69.79(14) . . ?
Co3 B68 Na3 107.67(12) . . ?
B67 B68 H68 124.1 . . ?
B612 B68 H68 120.6 . . ?
B69 B68 H68 121.3 . . ?
B64 B68 H68 123.4 . . ?
Co3 B68 H68 112.7 . . ?
Na3 B68 H68 57.4 . . ?
B65 B69 B610 60.4(2) . . ?
B65 B69 B612 108.3(2) . . ?
B610 B69 B612 59.96(19) . . ?
B65 B69 B64 60.85(19) . . ?
B610 B69 B64 109.4(2) . . ?
B612 B69 B64 108.7(2) . . ?
B65 B69 B68 109.9(2) . . ?
B610 B69 B68 109.3(2) . . ?
B612 B69 B68 60.20(18) . . ?
B64 B69 B68 61.00(17) . . ?
B65 B69 Na3 116.2(2) . . ?
B610 B69 Na3 174.7(2) . . ?
B612 B69 Na3 119.70(19) . . ?
B64 B69 Na3 65.39(14) . . ?
B68 B69 Na3 67.45(14) . . ?
B65 B69 H69 121.0 . . ?
B610 B69 H69 121.1 . . ?
B612 B69 H69 121.9 . . ?
B64 B69 H69 120.8 . . ?
B68 B69 H69 120.5 . . ?
Na3 B69 H69 64.0 . . ?
B66 B610 B611 59.73(19) . . ?
B66 B610 B69 107.4(2) . . ?
B611 B610 B69 107.4(2) . . ?
B66 B610 B612 108.2(2) . . ?
B611 B610 B612 60.02(19) . . ?
B69 B610 B612 60.30(19) . . ?
B66 B610 B65 59.4(2) . . ?
B611 B610 B65 106.8(2) . . ?
B69 B610 B65 59.7(2) . . ?
B612 B610 B65 108.0(2) . . ?
B66 B610 H610 122.0 . . ?
B611 B610 H610 122.3 . . ?
B69 B610 H610 122.0 . . ?
B612 B610 H610 121.3 . . ?
B65 B610 H610 122.3 . . ?
C62 B611 B66 59.93(18) . . ?
C62 B611 B67 58.24(16) . . ?
B66 B611 B67 108.9(2) . . ?
C62 B611 B610 104.9(2) . . ?
B66 B611 B610 60.0(2) . . ?
B67 B611 B610 107.6(2) . . ?
C62 B611 B612 104.0(2) . . ?
B66 B611 B612 108.7(2) . . ?
B67 B611 B612 59.24(17) . . ?
B610 B611 B612 60.25(19) . . ?
C62 B611 H611 124.8 . . ?
B66 B611 H611 120.4 . . ?
B67 B611 H611 121.8 . . ?
B610 B611 H611 122.4 . . ?
B612 B611 H611 122.6 . . ?
B67 B612 B611 60.12(18) . . ?
B67 B612 B610 107.9(2) . . ?
B611 B612 B610 59.73(19) . . ?
B67 B612 B69 106.6(2) . . ?
B611 B612 B69 106.8(2) . . ?
B610 B612 B69 59.73(19) . . ?
B67 B612 B68 59.87(16) . . ?
B611 B612 B68 108.7(2) . . ?
B610 B612 B68 109.2(2) . . ?
B69 B612 B68 60.20(18) . . ?
B67 B612 H612 122.2 . . ?
B611 B612 H612 121.9 . . ?
B610 B612 H612 121.4 . . ?
B69 B612 H612 122.7 . . ?
B68 B612 H612 120.8 . . ?
O1 C1 C6 124.1(2) . . ?
O1 C1 C2 114.5(2) . . ?
C6 C1 C2 121.4(3) . . ?
C3 C2 C1 118.4(3) . . ?
C3 C2 H2 120.8 . . ?
C1 C2 H2 120.8 . . ?
O4 C3 C2 123.4(3) . . ?
O4 C3 C4 114.6(2) . . ?
C2 C3 C4 122.0(3) . . ?
C5 C4 C3 118.2(3) . . ?
C5 C4 H4 120.9 . . ?
C3 C4 H4 120.9 . . ?
C4 C5 O7 123.5(3) . . ?
C4 C5 C6 121.7(3) . . ?
O7 C5 C6 114.8(2) . . ?
C1 C6 C5 118.3(2) . . ?
C1 C6 H6 120.8 . . ?
C5 C6 H6 120.8 . . ?
O1 C7 C8 107.7(2) . . ?
O1 C7 H7A 110.2 . . ?
C8 C7 H7A 110.2 . . ?
O1 C7 H7B 110.2 . . ?
C8 C7 H7B 110.2 . . ?
H7A C7 H7B 108.5 . . ?
O2 C8 C7 109.4(2) . . ?
O2 C8 H8A 109.8 . . ?
C7 C8 H8A 109.8 . . ?
O2 C8 H8B 109.8 . . ?
C7 C8 H8B 109.8 . . ?
H8A C8 H8B 108.2 . . ?
O2 C9 C10 109.7(3) . . ?
O2 C9 H9A 109.7 . . ?
C10 C9 H9A 109.7 . . ?
O2 C9 H9B 109.7 . . ?
C10 C9 H9B 109.7 . . ?
H9A C9 H9B 108.2 . . ?
O3 C10 C9 109.5(3) . . ?
O3 C10 Na1 48.54(15) . . ?
C9 C10 Na1 78.01(18) . . ?
O3 C10 H10A 109.8 . . ?
C9 C10 H10A 109.8 . . ?
Na1 C10 H10A 87.6 . . ?
O3 C10 H10B 109.8 . . ?
C9 C10 H10B 109.8 . . ?
Na1 C10 H10B 157.6 . . ?
H10A C10 H10B 108.2 . . ?
O4 C13 C14 107.7(2) . . ?
O4 C13 H13A 110.2 . . ?
C14 C13 H13A 110.2 . . ?
O4 C13 H13B 110.2 . . ?
C14 C13 H13B 110.2 . . ?
H13A C13 H13B 108.5 . . ?
O5 C14 C13 108.4(2) . . ?
O5 C14 H14A 110.0 . . ?
C13 C14 H14A 110.0 . . ?
O5 C14 H14B 110.0 . . ?
C13 C14 H14B 110.0 . . ?
H14A C14 H14B 108.4 . . ?
O5 C15 C16 107.0(2) . . ?
O5 C15 H15A 110.3 . . ?
C16 C15 H15A 110.3 . . ?
O5 C15 H15B 110.3 . . ?
C16 C15 H15B 110.3 . . ?
H15A C15 H15B 108.6 . . ?
O6 C16 C15 109.5(2) . . ?
O6 C16 Na2 49.18(12) . . ?
C15 C16 Na2 81.35(16) . . ?
O6 C16 H16A 109.8 . . ?
C15 C16 H16A 109.8 . . ?
Na2 C16 H16A 83.3 . . ?
O6 C16 H16B 109.8 . . ?
C15 C16 H16B 109.8 . . ?
Na2 C16 H16B 158.9 . . ?
H16A C16 H16B 108.2 . . ?
O7 C17 C18 108.1(2) . . ?
O7 C17 H17A 110.1 . . ?
C18 C17 H17A 110.1 . . ?
O7 C17 H17B 110.1 . . ?
C18 C17 H17B 110.1 . . ?
H17A C17 H17B 108.4 . . ?
O8 C18 C17 107.6(3) . . ?
O8 C18 H18A 110.2 . . ?
C17 C18 H18A 110.2 . . ?
O8 C18 H18B 110.2 . . ?
C17 C18 H18B 110.2 . . ?
H18A C18 H18B 108.5 . . ?
O8 C19 C20 106.9(2) . . ?
O8 C19 H19A 110.3 . . ?
C20 C19 H19A 110.3 . . ?
O8 C19 H19B 110.3 . . ?
C20 C19 H19B 110.3 . . ?
H19A C19 H19B 108.6 . . ?
O9 C20 C19 109.5(2) . . ?
O9 C20 Na3 48.02(11) . . ?
C19 C20 Na3 78.32(15) . . ?
O9 C20 H20A 109.8 . . ?
C19 C20 H20A 109.8 . . ?
Na3 C20 H20A 87.9 . . ?
O9 C20 H20B 109.8 . . ?
C19 C20 H20B 109.8 . . ?
Na3 C20 H20B 157.1 . . ?
H20A C20 H20B 108.2 . . ?
C24 C23 O11 107.3(5) . . ?
C24 C23 H23A 110.3 . . ?
O11 C23 H23A 110.3 . . ?
C24 C23 H23B 110.3 . . ?
O11 C23 H23B 110.3 . . ?
H23A C23 H23B 108.5 . . ?
C23 C24 H24A 109.5 . . ?
C23 C24 H24B 109.5 . . ?
H24A C24 H24B 109.5 . . ?
C23 C24 H24C 109.5 . . ?
H24A C24 H24C 109.5 . . ?
H24B C24 H24C 109.5 . . ?
O2 Na1 O11 115.88(11) . . ?
O2 Na1 O3 73.39(8) . . ?
O11 Na1 O3 122.88(14) . . ?
O2 Na1 O1 67.38(7) . . ?
O11 Na1 O1 96.54(12) . . ?
O3 Na1 O1 133.62(9) . . ?
O2 Na1 B28 130.79(11) . . ?
O11 Na1 B28 112.16(11) . . ?
O3 Na1 B28 72.33(9) . . ?
O1 Na1 B28 117.28(9) . . ?
O2 Na1 B27 142.27(10) . . ?
O11 Na1 B27 84.04(11) . . ?
O3 Na1 B27 68.92(9) . . ?
O1 Na1 B27 145.79(9) . . ?
B28 Na1 B27 35.77(9) . . ?
O2 Na1 C10 49.63(8) . . ?
O11 Na1 C10 117.31(15) . . ?
O3 Na1 C10 26.73(9) . . ?
O1 Na1 C10 116.16(9) . . ?
B28 Na1 C10 98.57(11) . . ?
B27 Na1 C10 93.13(10) . . ?
O2 Na1 B212 164.37(11) . . ?
O11 Na1 B212 79.74(11) . . ?
O3 Na1 B212 98.87(9) . . ?
O1 Na1 B212 112.46(9) . . ?
B28 Na1 B212 34.25(9) . . ?
B27 Na1 B212 33.78(9) . . ?
C10 Na1 B212 125.08(10) . . ?
O10 Na2 O5 113.16(11) . . ?
O10 Na2 O6 155.35(12) . . ?
O5 Na2 O6 70.89(7) . . ?
O10 Na2 O4 72.29(10) . . ?
O5 Na2 O4 66.18(7) . . ?
O6 Na2 O4 127.78(9) . . ?
O10 Na2 B44 121.66(13) . . ?
O5 Na2 B44 113.91(10) . . ?
O6 Na2 B44 73.86(9) . . ?
O4 Na2 B44 97.65(10) . . ?
O10 Na2 B48 109.78(12) . . ?
O5 Na2 B48 137.06(10) . . ?
O6 Na2 B48 70.23(9) . . ?
O4 Na2 B48 129.69(10) . . ?
B44 Na2 B48 36.50(10) . . ?
O10 Na2 C16 139.23(12) . . ?
O5 Na2 C16 48.99(7) . . ?
O6 Na2 C16 26.69(7) . . ?
O4 Na2 C16 114.11(8) . . ?
B44 Na2 C16 98.05(9) . . ?
B48 Na2 C16 96.35(9) . . ?
O10 Na2 B49 88.63(12) . . ?
O5 Na2 B49 145.33(11) . . ?
O6 Na2 B49 100.76(9) . . ?
O4 Na2 B49 98.07(9) . . ?
B44 Na2 B49 34.57(10) . . ?
B48 Na2 B49 34.50(10) . . ?
C16 Na2 B49 127.38(9) . . ?
O8 Na3 O9 71.91(7) . . ?
O8 Na3 O7 68.62(7) . . ?
O9 Na3 O7 139.76(8) . . ?
O8 Na3 B64 122.05(10) . . ?
O9 Na3 B64 73.20(8) . . ?
O7 Na3 B64 122.90(9) . . ?
O8 Na3 B68 141.84(8) . . ?
O9 Na3 B68 70.88(8) . . ?
O7 Na3 B68 145.38(9) . . ?
B64 Na3 B68 36.53(9) . . ?
O8 Na3 B69 153.81(10) . . ?
O9 Na3 B69 100.77(8) . . ?
O7 Na3 B69 111.13(9) . . ?
B64 Na3 B69 34.53(9) . . ?
B68 Na3 B69 34.45(9) . . ?
O8 Na3 C20 48.15(7) . . ?
O9 Na3 C20 26.18(7) . . ?
O7 Na3 C20 116.60(8) . . ?
B64 Na3 C20 97.10(9) . . ?
B68 Na3 C20 96.40(8) . . ?
B69 Na3 C20 126.88(9) . . ?
O8 Na3 B14 97.42(9) . 2_645 ?
O9 Na3 B14 91.22(9) . 2_645 ?
O7 Na3 B14 101.16(9) . 2_645 ?
B64 Na3 B14 128.05(10) . 2_645 ?
B68 Na3 B14 91.54(9) . 2_645 ?
B69 Na3 B14 108.01(10) . 2_645 ?
C20 Na3 B14 84.67(9) . 2_645 ?
C1 O1 C7 117.9(2) . . ?
C1 O1 Na1 123.18(16) . . ?
C7 O1 Na1 109.74(16) . . ?
C8 O2 C9 112.1(2) . . ?
C8 O2 Na1 120.34(16) . . ?
C9 O2 Na1 112.46(17) . . ?
B18 O3 C10 120.6(3) . . ?
B18 O3 Na1 134.6(2) . . ?
C10 O3 Na1 104.7(2) . . ?
C3 O4 C13 115.9(2) . . ?
C3 O4 Na2 116.6(2) . . ?
C13 O4 Na2 101.05(18) . . ?
C14 O5 C15 112.5(2) . . ?
C14 O5 Na2 122.10(16) . . ?
C15 O5 Na2 116.55(16) . . ?
B38 O6 C16 120.8(2) . . ?
B38 O6 Na2 132.70(18) . . ?
C16 O6 Na2 104.12(15) . . ?
C5 O7 C17 115.5(2) . . ?
C5 O7 Na3 129.05(17) . . ?
C17 O7 Na3 111.68(16) . . ?
C18 O8 C19 113.7(2) . . ?
C18 O8 Na3 112.71(17) . . ?
C19 O8 Na3 113.73(15) . . ?
B58 O9 C20 120.4(2) . . ?
B58 O9 Na3 132.65(16) . . ?
C20 O9 Na3 105.80(15) . . ?
Na2 O10 H10W 110.8 . . ?
Na2 O10 H11W 140.5 . . ?
H10W O10 H11W 99.4 . . ?
C23 O11 Na1 126.4(3) . . ?
C23 O11 H11E 120.4 . . ?
Na1 O11 H11E 111.9 . . ?

loop_
_geom_bond_atom_site_label_1
_geom_bond_atom_site_label_2
_geom_bond_distance
_geom_bond_site_symmetry_2
_geom_bond_publ_flag
Co1 C11 2.029(3) . ?
Co1 C22 2.039(3) . ?
Co1 C21 2.040(3) . ?
Co1 C12 2.040(3) . ?
Co1 B27 2.068(3) . ?
Co1 B14 2.079(3) . ?
Co1 B17 2.083(4) . ?
Co1 B24 2.093(4) . ?
Co1 B28 2.094(3) . ?
Co1 B18 2.136(4) . ?
C11 C12 1.620(4) . ?
C11 B15 1.679(5) . ?
C11 B14 1.697(5) . ?
C11 B16 1.724(5) . ?
C11 H11 1.1000 . ?
C12 B111 1.683(6) . ?
C12 B17 1.712(5) . ?
C12 B16 1.720(5) . ?
C12 H12 1.1000 . ?
B14 B15 1.780(5) . ?
B14 B19 1.784(5) . ?
B14 B18 1.837(5) . ?
B14 Na3 3.147(4) 2_655 ?
B14 H14 1.1000 . ?
B15 B16 1.765(6) . ?
B15 B19 1.767(5) . ?
B15 B110 1.771(6) . ?
B15 H15 1.1000 . ?
B16 B111 1.752(6) . ?
B16 B110 1.771(7) . ?
B16 H16 1.1000 . ?
B17 B112 1.764(7) . ?
B17 B111 1.804(6) . ?
B17 B18 1.828(7) . ?
B17 H17 1.1000 . ?
B18 O3 1.417(5) . ?
B18 B112 1.813(6) . ?
B18 B19 1.820(5) . ?
B19 B110 1.773(7) . ?
B19 B112 1.804(7) . ?
B19 H19 1.1000 . ?
B110 B112 1.771(6) . ?
B110 B111 1.776(8) . ?
B110 H110 1.1000 . ?
B111 B112 1.765(8) . ?
B111 H111 1.1000 . ?
B112 H112 1.1000 . ?
C21 C22 1.604(4) . ?
C21 B25 1.705(5) . ?
C21 B24 1.705(5) . ?
C21 B26 1.725(5) . ?
C21 H21 1.1000 . ?
C22 B211 1.697(4) . ?
C22 B27 1.697(4) . ?
C22 B26 1.733(4) . ?
C22 H22 1.1000 . ?
B24 B29 1.779(5) . ?
B24 B28 1.780(5) . ?
B24 B25 1.799(6) . ?
B24 H24 1.1000 . ?
B25 B29 1.767(5) . ?
B25 B26 1.767(6) . ?
B25 B210 1.776(6) . ?
B25 H25 1.1000 . ?
B26 B210 1.768(5) . ?
B26 B211 1.769(5) . ?
B26 H26 1.1000 . ?
B27 B212 1.787(5) . ?
B27 B211 1.794(5) . ?
B27 B28 1.813(5) . ?
B27 Na1 2.997(3) . ?
B27 H27 1.1000 . ?
B28 B29 1.787(5) . ?
B28 B212 1.792(5) . ?
B28 Na1 2.900(4) . ?
B28 H28 1.1000 . ?
B29 B212 1.777(5) . ?
B29 B210 1.779(5) . ?
B29 H29 1.1000 . ?
B210 B212 1.777(5) . ?
B210 B211 1.787(5) . ?
B210 H210 1.1000 . ?
B211 B212 1.771(5) . ?
B211 H211 1.1000 . ?
B212 Na1 3.137(3) . ?
B212 H212 1.1000 . ?
Co2 C31 2.018(3) . ?
Co2 C32 2.047(3) . ?
Co2 C42 2.049(3) . ?
Co2 C41 2.058(3) . ?
Co2 B47 2.075(4) . ?
Co2 B34 2.078(4) . ?
Co2 B44 2.088(3) . ?
Co2 B37 2.095(4) . ?
Co2 B48 2.095(3) . ?
Co2 B38 2.126(3) . ?
C31 C32 1.618(6) . ?
C31 B35 1.689(5) . ?
C31 B34 1.715(5) . ?
C31 B36 1.730(6) . ?
C31 H31 1.1000 . ?
C32 B37 1.688(5) . ?
C32 B311 1.703(6) . ?
C32 B36 1.711(5) . ?
C32 H32 1.1000 . ?
B34 B39 1.778(5) . ?
B34 B35 1.806(6) . ?
B34 B38 1.823(5) . ?
B34 H34 1.1000 . ?
B35 B36 1.774(8) . ?
B35 B39 1.775(5) . ?
B35 B310 1.786(8) . ?
B35 H35 1.1000 . ?
B36 B311 1.751(8) . ?
B36 B310 1.775(6) . ?
B36 H36 1.1000 . ?
B37 B312 1.783(5) . ?
B37 B311 1.801(5) . ?
B37 B38 1.845(5) . ?
B37 H37 1.1000 . ?
B38 O6 1.414(4) . ?
B38 B39 1.806(5) . ?
B38 B312 1.825(5) . ?
B39 B312 1.790(7) . ?
B39 B310 1.795(6) . ?
B39 H39 1.1000 . ?
B310 B312 1.760(6) . ?
B310 B311 1.781(7) . ?
B310 H310 1.1000 . ?
B311 B312 1.778(6) . ?
B311 H311 1.1000 . ?
B312 H312 1.1000 . ?
C41 C42 1.638(5) . ?
C41 B45 1.717(5) . ?
C41 B44 1.732(5) . ?
C41 B46 1.748(5) . ?
C41 H41 1.1000 . ?
C42 B47 1.651(5) . ?
C42 B411 1.699(5) . ?
C42 B46 1.712(5) . ?
C42 H42 1.1000 . ?
B44 B49 1.780(5) . ?
B44 B45 1.797(5) . ?
B44 B48 1.808(5) . ?
B44 Na2 2.855(4) . ?
B44 H44 1.1000 . ?
B45 B46 1.770(6) . ?
B45 B49 1.780(6) . ?
B45 B410 1.781(6) . ?
B45 H45 1.1000 . ?
B46 B410 1.757(6) . ?
B46 B411 1.758(7) . ?
B46 H46 1.1000 . ?
B47 B412 1.751(5) . ?
B47 B48 1.756(5) . ?
B47 B411 1.761(5) . ?
B47 H47 1.1000 . ?
B48 B49 1.788(5) . ?
B48 B412 1.801(5) . ?
B48 Na2 2.915(4) . ?
B48 H48 1.1000 . ?
B49 B410 1.787(5) . ?
B49 B412 1.791(5) . ?
B49 Na2 3.088(4) . ?
B49 H49 1.1000 . ?
B410 B411 1.765(6) . ?
B410 B412 1.785(6) . ?
B410 H410 1.1000 . ?
B411 B412 1.761(6) . ?
B411 H411 1.1000 . ?
B412 H412 1.1000 . ?
Co3 C52 2.032(3) . ?
Co3 C51 2.038(3) . ?
Co3 C62 2.048(3) . ?
Co3 C61 2.066(3) . ?
Co3 B57 2.076(3) . ?
Co3 B67 2.078(3) . ?
Co3 B64 2.084(3) . ?
Co3 B68 2.090(3) . ?
Co3 B54 2.099(3) . ?
Co3 B58 2.120(3) . ?
C51 C52 1.625(4) . ?
C51 B55 1.697(4) . ?
C51 B54 1.700(4) . ?
C51 B56 1.726(4) . ?
C51 H51 1.1000 . ?
C52 B511 1.685(4) . ?
C52 B57 1.700(4) . ?
C52 B56 1.714(4) . ?
C52 H52 1.1000 . ?
B54 B59 1.782(4) . ?
B54 B55 1.806(4) . ?
B54 B58 1.823(4) . ?
B54 H54 1.1000 . ?
B55 B56 1.765(5) . ?
B55 B59 1.771(4) . ?
B55 B510 1.772(5) . ?
B55 H55 1.1000 . ?
B56 B511 1.746(5) . ?
B56 B510 1.765(5) . ?
B56 H56 1.1000 . ?
B57 B512 1.781(4) . ?
B57 B511 1.791(5) . ?
B57 B58 1.831(5) . ?
B57 H57 1.1000 . ?
B58 O9 1.421(3) . ?
B58 B59 1.817(4) . ?
B58 B512 1.823(4) . ?
B59 B510 1.772(4) . ?
B59 B512 1.798(5) . ?
B59 H59 1.1000 . ?
B510 B511 1.761(5) . ?
B510 B512 1.778(5) . ?
B510 H510 1.1000 . ?
B511 B512 1.755(5) . ?
B511 H511 1.1000 . ?
B512 H512 1.1000 . ?
C61 C62 1.626(4) . ?
C61 B64 1.704(4) . ?
C61 B65 1.717(4) . ?
C61 B66 1.753(4) . ?
C61 H61 1.1000 . ?
C62 B67 1.682(4) . ?
C62 B611 1.688(4) . ?
C62 B66 1.723(4) . ?
C62 H62 1.1000 . ?
B64 B69 1.787(5) . ?
B64 B65 1.801(4) . ?
B64 B68 1.819(5) . ?
B64 Na3 2.867(3) . ?
B64 H64 1.1000 . ?
B65 B66 1.758(5) . ?
B65 B69 1.769(5) . ?
B65 B610 1.782(5) . ?
B65 H65 1.1000 . ?
B66 B611 1.761(5) . ?
B66 B610 1.766(5) . ?
B66 H66 1.1000 . ?
B67 B612 1.750(4) . ?
B67 B611 1.765(4) . ?
B67 B68 1.770(4) . ?
B67 H67 1.1000 . ?
B68 B612 1.796(4) . ?
B68 B69 1.796(4) . ?
B68 Na3 2.932(3) . ?
B68 H68 1.1000 . ?
B69 B610 1.775(5) . ?
B69 B612 1.785(5) . ?
B69 Na3 3.106(3) . ?
B69 H69 1.1000 . ?
B610 B611 1.770(5) . ?
B610 B612 1.779(5) . ?
B610 H610 1.1000 . ?
B611 B612 1.775(5) . ?
B611 H611 1.1000 . ?
B612 H612 1.1000 . ?
C1 O1 1.379(3) . ?
C1 C6 1.380(4) . ?
C1 C2 1.394(4) . ?
C2 C3 1.380(4) . ?
C2 H2 0.9300 . ?
C3 O4 1.376(3) . ?
C3 C4 1.391(4) . ?
C4 C5 1.376(4) . ?
C4 H4 0.9300 . ?
C5 O7 1.382(3) . ?
C5 C6 1.402(4) . ?
C6 H6 0.9300 . ?
C7 O1 1.442(3) . ?
C7 C8 1.498(4) . ?
C7 H7A 0.9700 . ?
C7 H7B 0.9700 . ?
C8 O2 1.419(4) . ?
C8 H8A 0.9700 . ?
C8 H8B 0.9700 . ?
C9 O2 1.438(4) . ?
C9 C10 1.484(5) . ?
C9 H9A 0.9700 . ?
C9 H9B 0.9700 . ?
C10 O3 1.447(4) . ?
C10 Na1 3.110(4) . ?
C10 H10A 0.9700 . ?
C10 H10B 0.9700 . ?
C13 O4 1.440(3) . ?
C13 C14 1.490(4) . ?
C13 H13A 0.9700 . ?
C13 H13B 0.9700 . ?
C14 O5 1.418(3) . ?
C14 H14A 0.9700 . ?
C14 H14B 0.9700 . ?
C15 O5 1.426(3) . ?
C15 C16 1.491(4) . ?
C15 H15A 0.9700 . ?
C15 H15B 0.9700 . ?
C16 O6 1.428(3) . ?
C16 Na2 3.083(3) . ?
C16 H16A 0.9700 . ?
C16 H16B 0.9700 . ?
C17 O7 1.446(3) . ?
C17 C18 1.499(4) . ?
C17 H17A 0.9700 . ?
C17 H17B 0.9700 . ?
C18 O8 1.415(4) . ?
C18 H18A 0.9700 . ?
C18 H18B 0.9700 . ?
C19 O8 1.437(3) . ?
C19 C20 1.478(4) . ?
C19 H19A 0.9700 . ?
C19 H19B 0.9700 . ?
C20 O9 1.434(3) . ?
C20 Na3 3.129(3) . ?
C20 H20A 0.9700 . ?
C20 H20B 0.9700 . ?
C23 C24 1.504(7) . ?
C23 O11 1.525(8) . ?
C23 H23A 0.9700 . ?
C23 H23B 0.9700 . ?
C24 H24A 0.9600 . ?
C24 H24B 0.9600 . ?
C24 H24C 0.9600 . ?
Na1 O2 2.313(2) . ?
Na1 O11 2.372(4) . ?
Na1 O3 2.410(3) . ?
Na1 O1 2.584(2) . ?
Na2 O10 2.306(4) . ?
Na2 O5 2.316(2) . ?
Na2 O6 2.406(2) . ?
Na2 O4 2.757(3) . ?
Na3 O8 2.314(2) . ?
Na3 O9 2.417(2) . ?
Na3 O7 2.517(2) . ?
Na3 B14 3.147(4) 2_645 ?
O10 H10W 0.8758 . ?
O10 H11W 0.8944 . ?
O11 H11E 0.8921 . ?
